data_7216449
loop_
_publ_author_name
'Lesniewska, B.'
'Perret, F.'
'Suwinska, K.'
'Coleman, A. W.'

_publ_section_title
;
 Structural characterization of inclusion complexes of
 para-sulphonato-calix[8]arene with 1,2-bis(4-pyridyl)-ethane and
 1,3-bis(4-pyridyl)-propane. New &#x2018;double cone&#x2019; and
 &#x2018;up--flat--down&#x2019; conformations of
 para-sulphonato-calix[8]arene
;
_journal_issue 21
_journal_name_full CrystEngComm
_journal_page_first 4399
_journal_paper_doi 10.1039/c3ce42303d
_journal_volume 16
_journal_year 2014
_chemical_formula_moiety '(C56 H38 O32 S8 10-) 5(C13 N2 H16 2+) 29(H2 O1)'
_chemical_formula_sum 'C121 H176 N10 O61 S8'
_chemical_formula_weight 3002.86
_chemical_name_systematic
;
 ?
;
_space_group_IT_number 2
_symmetry_cell_setting triclinic
_symmetry_space_group_name_Hall '-P 1'
_symmetry_space_group_name_H-M 'P -1'
_atom_sites_solution_hydrogens geom
_atom_sites_solution_primary direct
_atom_sites_solution_secondary difmap
_audit_creation_method SHELXL-97
_cell_angle_alpha 99.790(2)
_cell_angle_beta 90.699(1)
_cell_angle_gamma 107.796(4)
_cell_formula_units_Z 2
_cell_length_a 14.6443(4)
_cell_length_b 19.4468(6)
_cell_length_c 26.594(1)
_cell_measurement_reflns_used 19695
_cell_measurement_temperature 100(2)
_cell_measurement_theta_max 20.82
_cell_measurement_theta_min 2.75
_cell_volume 7089.5(4)
_computing_structure_refinement 'SHELXL-97 (Sheldrick, 2008)'
_diffrn_ambient_temperature 100(2)
_diffrn_detector_area_resol_mean 8.3
_diffrn_measured_fraction_theta_full 0.996
_diffrn_measured_fraction_theta_max 0.996
_diffrn_measurement_device_type KappaApexII
_diffrn_measurement_method '\f and \w scans'
_diffrn_radiation_monochromator graphite
_diffrn_radiation_source 'fine-focus sealed tube'
_diffrn_radiation_type MoK\a
_diffrn_radiation_wavelength 0.71073
_diffrn_reflns_av_R_equivalents 0.178
_diffrn_reflns_av_sigmaI/netI 0.0809
_diffrn_reflns_limit_h_max 15
_diffrn_reflns_limit_h_min 0
_diffrn_reflns_limit_k_max 20
_diffrn_reflns_limit_k_min -20
_diffrn_reflns_limit_l_max 28
_diffrn_reflns_limit_l_min -27
_diffrn_reflns_number 67445
_diffrn_reflns_theta_full 22.46
_diffrn_reflns_theta_max 22.46
_diffrn_reflns_theta_min 2.77
_exptl_absorpt_coefficient_mu 0.223
_exptl_absorpt_correction_type none
_exptl_crystal_colour colorless
_exptl_crystal_density_diffrn 1.406
_exptl_crystal_density_method 'not measured'
_exptl_crystal_description block
_exptl_crystal_F_000 3072
_exptl_crystal_size_max 0.50
_exptl_crystal_size_mid 0.25
_exptl_crystal_size_min 0.20
_refine_diff_density_max 1.915
_refine_diff_density_min -0.800
_refine_diff_density_rms 0.101
_refine_ls_extinction_coef none
_refine_ls_extinction_method none
_refine_ls_goodness_of_fit_ref 0.996
_refine_ls_hydrogen_treatment mixed
_refine_ls_matrix_type fullcycle
_refine_ls_number_parameters 2464
_refine_ls_number_reflns 18369
_refine_ls_number_restraints 2218
_refine_ls_restrained_S_all 1.919
_refine_ls_R_factor_all 0.1756
_refine_ls_R_factor_gt 0.1094
_refine_ls_shift/su_max 0.001
_refine_ls_shift/su_mean 0.000
_refine_ls_structure_factor_coef Fsqd
_refine_ls_weighting_details 'calc w=1/[\s^2^(Fo^2^)+(0.1649P)^2^+42.6200P] where P=(Fo^2^+2Fc^2^)/3'
_refine_ls_weighting_scheme calc
_refine_ls_wR_factor_gt 0.2716
_refine_ls_wR_factor_ref 0.3107
_reflns_number_gt 16723
_reflns_number_total 18431
_reflns_threshold_expression >2\s(I)
_cod_data_source_file c3ce42303d2.cif
_cod_data_source_block sc8_nab_52
_cod_database_code 7216449

loop_
_symmetry_equiv_pos_as_xyz
'x, y, z'
'-x, -y, -z'

loop_
_atom_site_label
_atom_site_type_symbol
_atom_site_fract_x
_atom_site_fract_y
_atom_site_fract_z
_atom_site_U_iso_or_equiv
_atom_site_adp_type
_atom_site_occupancy
_atom_site_symmetry_multiplicity
_atom_site_calc_flag
_atom_site_refinement_flags
_atom_site_disorder_assembly
_atom_site_disorder_group
C1 C 0.5794(12) 0.8545(9) 0.1170(5) 0.035(4) Uani 1 1 d . . .
C2 C 0.3557(12) 1.1762(9) -0.0912(5) 0.034(4) Uani 1 1 d . . .
C3 C 0.6641(11) 0.7652(9) 0.1079(5) 0.032(4) Uani 1 1 d . . .
H3M H 0.7084 0.7443 0.0906 0.039 Uiso 1 1 calc R . .
C4 C 0.6209(12) 0.7373(9) 0.1487(5) 0.034(4) Uani 1 1 d . . .
C5 C 0.5587(11) 0.7697(8) 0.1753(5) 0.029(4) Uani 1 1 d . . .
H5M H 0.5317 0.7521 0.2048 0.035 Uiso 1 1 calc R . .
C6 C 0.5358(11) 0.8268(8) 0.1597(5) 0.028(4) Uani 1 1 d . . .
C7 C 0.4598(10) 0.8540(6) 0.1878(6) 0.033(4) Uani 1 1 d . . .
H7M H 0.4200 0.8152 0.2052 0.040 Uiso 1 1 calc R . .
H7U H 0.4170 0.8638 0.1626 0.040 Uiso 1 1 calc RD . .
C8 C 0.5323(11) 0.9946(8) 0.2145(6) 0.033(4) Uani 1 1 d . . .
C9 C 0.5052(10) 0.9249(8) 0.2277(6) 0.027(4) Uani 1 1 d . . .
C10 C 0.5164(10) 0.9193(9) 0.2789(6) 0.031(4) Uani 1 1 d . . .
H10M H 0.5004 0.8721 0.2880 0.037 Uiso 1 1 calc R . .
C11 C 0.5510(11) 0.9823(9) 0.3171(6) 0.031(4) Uani 1 1 d . . .
C12 C 0.5748(10) 1.0504(9) 0.3039(5) 0.030(4) Uani 1 1 d . . .
H12M H 0.5963 1.0931 0.3297 0.036 Uiso 1 1 calc R . .
C13 C 0.5677(11) 1.0577(8) 0.2526(6) 0.028(4) Uani 1 1 d . . .
C14 C 0.5973(11) 1.1326(8) 0.2371(6) 0.035(4) Uani 1 1 d . . .
H14M H 0.6218 1.1277 0.2026 0.042 Uiso 1 1 calc R . .
H14U H 0.6512 1.1658 0.2610 0.042 Uiso 1 1 calc R . .
C15 C 0.4532(12) 1.1530(8) 0.1945(5) 0.030(4) Uani 1 1 d . . .
C16 C 0.5188(11) 1.1686(8) 0.2363(6) 0.031(4) Uani 1 1 d . . .
C17 C 0.5136(12) 1.2214(8) 0.2786(6) 0.033(4) Uani 1 1 d . . .
H17M H 0.5578 1.2329 0.3075 0.040 Uiso 1 1 calc R . .
C18 C 0.4447(12) 1.2567(9) 0.2784(5) 0.033(4) Uani 1 1 d . . .
C19 C 0.3804(12) 1.2423(8) 0.2353(6) 0.033(4) Uani 1 1 d . . .
H19M H 0.3339 1.2672 0.2349 0.040 Uiso 1 1 calc R . .
C20 C 0.3867(11) 1.1904(8) 0.1931(5) 0.032(4) Uani 1 1 d . . .
C21 C 0.3182(11) 1.1717(9) 0.1454(5) 0.033(4) Uani 1 1 d . . .
H21M H 0.2869 1.1179 0.1377 0.040 Uiso 1 1 calc R . .
H21U H 0.2672 1.1948 0.1531 0.040 Uiso 1 1 calc R . .
C22 C 0.3174(12) 1.1653(8) 0.0499(6) 0.033(4) Uani 1 1 d . . .
C23 C 0.3645(11) 1.1958(8) 0.0980(5) 0.028(4) Uani 1 1 d . . .
C24 C 0.4545(11) 1.2486(8) 0.1012(5) 0.030(4) Uani 1 1 d . . .
H24M H 0.4874 1.2704 0.1338 0.036 Uiso 1 1 calc R . .
C25 C 0.4969(11) 1.2699(8) 0.0579(5) 0.032(4) Uani 1 1 d . . .
C26 C 0.4488(12) 1.2367(8) 0.0094(6) 0.034(4) Uani 1 1 d . . .
H26M H 0.4778 1.2504 -0.0206 0.041 Uiso 1 1 calc R . .
C27 C 0.3615(11) 1.1853(8) 0.0058(6) 0.030(4) Uani 1 1 d . . .
C28 C 0.3056(12) 1.1473(9) -0.0464(5) 0.038(4) Uani 1 1 d . . .
H28M H 0.2961 1.0939 -0.0510 0.045 Uiso 1 1 calc R . .
H28U H 0.2414 1.1541 -0.0460 0.045 Uiso 1 1 calc R . .
O1 O 0.5581(8) 0.9096(6) 0.1003(4) 0.037(3) Uani 1 1 d . . .
O2 O 0.6896(13) 0.6888(9) 0.2218(5) 0.087(5) Uani 1 1 d . . .
O3 O 0.5517(10) 0.6074(8) 0.1690(6) 0.074(4) Uani 1 1 d . . .
O4 O 0.7112(9) 0.6417(7) 0.1362(5) 0.059(4) Uani 1 1 d . . .
O5 O 0.5256(7) 1.0026(5) 0.1652(4) 0.038(3) Uani 1 1 d . . .
H5H H 0.5037 0.9611 0.1464 0.057 Uiso 1 1 calc RD . .
O6 O 0.4740(5) 0.9169(5) 0.3905(4) 0.048(3) Uani 1 1 d D . .
O7 O 0.6455(8) 0.9442(7) 0.3838(4) 0.046(3) Uani 1 1 d . . .
O8 O 0.5808(7) 1.0429(3) 0.4126(3) 0.037(3) Uani 1 1 d D . .
O9 O 0.4506(8) 1.1015(5) 0.1521(4) 0.036(3) Uani 1 1 d . . .
H9H H 0.4936 1.0820 0.1559 0.054 Uiso 1 1 calc R . .
O10 O 0.3566(11) 1.2769(9) 0.3595(5) 0.086(5) Uani 1 1 d U . .
O11 O 0.5241(9) 1.3395(7) 0.3639(5) 0.058(3) Uani 1 1 d . . .
O12 O 0.4170(13) 1.3796(8) 0.3159(5) 0.080(5) Uani 1 1 d . . .
O13 O 0.2297(8) 1.1133(6) 0.0415(4) 0.043(3) Uani 1 1 d . . .
H13H H 0.2074 1.1053 0.0696 0.064 Uiso 1 1 calc R . .
O14 O 0.6794(8) 1.2905(7) 0.0714(4) 0.050(3) Uani 1 1 d . . .
O15 O 0.6169(8) 1.3889(6) 0.1070(4) 0.047(3) Uani 1 1 d . . .
O16 O 0.6290(8) 1.3605(6) 0.0159(4) 0.046(3) Uani 1 1 d . . .
S1 S 0.6433(4) 0.6626(3) 0.16980(17) 0.0474(12) Uani 1 1 d . . .
S2 S 0.5629(3) 0.9705(2) 0.38053(14) 0.0350(10) Uani 1 1 d D . .
S3 S 0.4350(3) 1.3185(3) 0.33306(15) 0.0425(11) Uani 1 1 d . . .
S4 S 0.6142(3) 1.3323(2) 0.06314(15) 0.0404(11) Uani 1 1 d . . .
S5 S 0.8044(3) 0.3302(3) 0.76359(18) 0.0487(12) Uani 1 1 d . . .
C29 C 0.8965(11) 0.1513(8) 0.6651(5) 0.029(4) Uani 1 1 d . . .
C30 C 0.8256(11) 0.1771(9) 0.6459(6) 0.031(4) Uani 1 1 d . . .
C31 C 0.7983(12) 0.2310(9) 0.6767(6) 0.037(4) Uani 1 1 d . . .
H31M H 0.7510 0.2491 0.6640 0.044 Uiso 1 1 calc R . .
C32 C 0.8398(11) 0.2595(9) 0.7270(6) 0.033(4) Uani 1 1 d . . .
C33 C 0.9064(11) 0.2315(9) 0.7455(6) 0.035(4) Uani 1 1 d . . .
H33M H 0.9335 0.2499 0.7796 0.042 Uiso 1 1 calc R . .
C34 C 0.9350(11) 0.1770(8) 0.7155(5) 0.029(4) Uani 1 1 d . . .
C35 C 0.7786(10) 0.1451(9) 0.5925(5) 0.032(4) Uani 1 1 d . . .
H35M H 0.7652 0.0912 0.5867 0.039 Uiso 1 1 calc R . .
H35U H 0.7160 0.1546 0.5907 0.039 Uiso 1 1 calc R . .
C36 C 0.7976(10) 0.1453(8) 0.4989(6) 0.029(4) Uani 1 1 d . . .
C37 C 0.8463(11) 0.1705(8) 0.4580(6) 0.029(4) Uani 1 1 d . . .
C38 C 0.9355(12) 0.2246(10) 0.4680(6) 0.041(4) Uani 1 1 d . . .
H38M H 0.9700 0.2421 0.4403 0.049 Uiso 1 1 calc R . .
C39 C 0.9744(11) 0.2531(9) 0.5172(6) 0.035(4) Uani 1 1 d . . .
C40 C 0.9242(12) 0.2280(9) 0.5574(6) 0.041(4) Uani 1 1 d . . .
H40M H 0.9513 0.2484 0.5913 0.049 Uiso 1 1 calc R . .
C41 C 0.8358(11) 0.1743(8) 0.5499(5) 0.029(4) Uani 1 1 d . . .
C42 C 0.8003(11) 0.1373(9) 0.4035(5) 0.032(4) Uani 1 1 d . . .
H42M H 0.7813 0.0831 0.3991 0.039 Uiso 1 1 calc R . .
H42U H 0.7410 0.1508 0.3997 0.039 Uiso 1 1 calc R . .
C43 C 0.9391(11) 0.1339(9) 0.3501(5) 0.029(4) Uani 1 1 d . . .
C44 C 1.0003(11) -0.1555(8) 0.6887(5) 0.029(4) Uani 1 1 d . . .
C45 C 1.0191(11) -0.2052(8) 0.7158(5) 0.029(4) Uani 1 1 d . . .
H45M H 0.9792 -0.2208 0.7423 0.035 Uiso 1 1 calc R . .
C46 C 1.0958(11) -0.2326(8) 0.7048(6) 0.032(4) Uani 1 1 d . . .
C47 C 0.8463(12) 0.2109(9) 0.3341(6) 0.034(4) Uani 1 1 d . . .
H47M H 0.7949 0.2303 0.3418 0.040 Uiso 1 1 calc R . .
C48 C 0.8628(11) 0.1609(8) 0.3620(6) 0.030(4) Uani 1 1 d . . .
C49 C 0.9146(11) -0.1287(8) 0.7002(5) 0.030(4) Uani 1 1 d . A .
H49M H 0.8866 -0.1231 0.6676 0.036 Uiso 1 1 calc R . .
H49U H 0.8653 -0.1671 0.7139 0.036 Uiso 1 1 calc R . .
C50 C 0.9618(10) 0.0094(8) 0.7200(5) 0.024(3) Uani 1 1 d . A .
C51 C 0.9781(10) 0.0767(8) 0.7549(5) 0.025(3) Uani 1 1 d . . .
C52 C 0.9676(10) 0.0747(9) 0.8062(5) 0.029(4) Uani 1 1 d . A .
H52M H 0.9768 0.1192 0.8298 0.035 Uiso 1 1 calc R . .
C53 C 0.9439(11) 0.0084(9) 0.8239(6) 0.033(4) Uani 1 1 d . . .
C54 C 0.9270(11) -0.0572(9) 0.7896(6) 0.034(4) Uani 1 1 d . A .
H54M H 0.9098 -0.1024 0.8017 0.041 Uiso 1 1 calc R . .
C55 C 0.9353(10) -0.0571(8) 0.7375(5) 0.027(4) Uani 1 1 d . . .
C56 C 1.0132(11) 0.1498(9) 0.7365(6) 0.032(4) Uani 1 1 d . . .
H56M H 1.0578 0.1454 0.7093 0.039 Uiso 1 1 calc R . .
H56U H 1.0504 0.1877 0.7653 0.039 Uiso 1 1 calc R . .
O17 O 0.9232(7) 0.0995(5) 0.6330(4) 0.032(2) Uani 1 1 d . . .
O18 O 0.8553(11) 0.3485(9) 0.8127(5) 0.081(5) Uani 1 1 d . . .
O19 O 0.7008(9) 0.3011(9) 0.7665(5) 0.075(4) Uani 1 1 d . . .
O20 O 0.8263(12) 0.3902(8) 0.7353(6) 0.083(5) Uani 1 1 d . . .
O21 O 0.7117(7) 0.0912(6) 0.4945(4) 0.034(3) Uani 1 1 d . . .
H21H H 0.6895 0.0801 0.4639 0.051 Uiso 1 1 calc R . .
O22 O 1.1195(10) 0.3453(8) 0.4858(5) 0.071(4) Uani 1 1 d U . .
O23 O 1.0836(10) 0.3703(7) 0.5739(5) 0.068(4) Uani 1 1 d . . .
O24 O 1.1529(10) 0.2735(8) 0.5460(6) 0.077(4) Uani 1 1 d . . .
O25 O 0.9505(8) 0.0830(6) 0.3773(4) 0.034(3) Uani 1 1 d . . .
H25H H 0.9784 0.0562 0.3600 0.051 Uiso 1 1 calc R . .
S7 S 1.1142(3) -0.2976(3) 0.73939(17) 0.0443(12) Uani 1 1 d . . .
O26 O 1.1831(11) -0.3282(8) 0.7127(5) 0.068(4) Uani 1 1 d . . .
O27 O 1.0225(11) -0.3520(9) 0.7388(7) 0.095(6) Uani 1 1 d . . .
O28 O 1.1509(11) -0.2599(8) 0.7903(5) 0.070(4) Uani 1 1 d . . .
O29 O 0.9742(8) 0.0097(6) 0.6700(3) 0.031(2) Uani 1 1 d . . .
H29H H 0.9540 0.0420 0.6608 0.046 Uiso 1 1 calc R A .
S6 S 1.0918(4) 0.3159(3) 0.53086(19) 0.0576(14) Uani 1 1 d . . .
S8A S 0.9406(17) 0.0021(15) 0.8896(19) 0.044(5) Uani 0.50 1 d PDU A 1
O30A O 0.882(2) 0.0467(19) 0.9117(15) 0.046(8) Uani 0.50 1 d PDU A 1
O31A O 1.0397(18) 0.0335(19) 0.9111(11) 0.054(8) Uani 0.50 1 d PDU A 1
O32A O 0.902(4) -0.075(2) 0.893(3) 0.039(10) Uani 0.50 1 d PDU A 1
S8B S 0.9319(17) 0.0125(14) 0.8906(18) 0.043(5) Uani 0.50 1 d PDU A 2
O30B O 0.8439(18) 0.030(2) 0.9031(17) 0.056(9) Uani 0.50 1 d PDU A 2
O31B O 1.0192(19) 0.0668(14) 0.9169(11) 0.043(7) Uani 0.50 1 d PDU A 2
O32B O 0.921(4) -0.063(2) 0.898(3) 0.042(10) Uani 0.50 1 d PDU A 2
N1A N 0.0972(11) 0.3677(9) 0.7055(7) 0.060(4) Uani 1 1 d U . .
H1AN H 0.0949 0.3304 0.6811 0.072 Uiso 1 1 calc R . .
C1A C 0.0609(14) 0.4185(11) 0.6956(8) 0.060(4) Uani 1 1 d U . .
H1A H 0.0310 0.4133 0.6626 0.072 Uiso 1 1 calc R . .
C2A C 0.0654(14) 0.4776(11) 0.7313(8) 0.058(4) Uani 1 1 d U . .
H2A H 0.0383 0.5136 0.7237 0.070 Uiso 1 1 calc R . .
C3A C 0.1110(14) 0.4860(11) 0.7803(8) 0.056(4) Uani 1 1 d U . .
C4A C 0.1452(14) 0.4307(11) 0.7894(8) 0.060(4) Uani 1 1 d U . .
H4A H 0.1743 0.4339 0.8222 0.072 Uiso 1 1 calc R . .
C5A C 0.1382(14) 0.3711(11) 0.7522(8) 0.062(4) Uani 1 1 d U . .
H5A H 0.1615 0.3328 0.7589 0.074 Uiso 1 1 calc R . .
N2A N -0.1753(11) 0.5147(9) 1.0011(6) 0.056(4) Uani 1 1 d U . .
H2AN H -0.2117 0.5109 1.0272 0.067 Uiso 1 1 calc R . .
C6A C -0.2075(16) 0.4702(13) 0.9575(8) 0.076(6) Uani 1 1 d U . .
H6A H -0.2666 0.4318 0.9556 0.091 Uiso 1 1 calc R . .
C7A C -0.1577(18) 0.4780(14) 0.9149(9) 0.085(6) Uani 1 1 d U . .
H7A H -0.1821 0.4447 0.8838 0.101 Uiso 1 1 calc R . .
C8A C -0.0738(19) 0.5329(15) 0.9164(9) 0.084(5) Uani 1 1 d U . .
C9A C -0.0360(18) 0.5764(14) 0.9649(10) 0.091(6) Uani 1 1 d U . .
H9A H 0.0255 0.6126 0.9681 0.109 Uiso 1 1 calc R . .
C10A C -0.0876(16) 0.5665(13) 1.0072(9) 0.077(6) Uani 1 1 d U . .
H10A H -0.0626 0.5951 1.0400 0.093 Uiso 1 1 calc R . .
C11A C 0.1228(17) 0.5522(12) 0.8204(8) 0.066(5) Uani 1 1 d U . .
H11A H 0.0977 0.5866 0.8053 0.080 Uiso 1 1 calc R . .
H11I H 0.1926 0.5767 0.8287 0.080 Uiso 1 1 calc R . .
C12A C 0.0748(5) 0.5418(14) 0.8716(9) 0.087(6) Uani 1 1 d DU . .
H12A H 0.0800 0.4963 0.8817 0.105 Uiso 1 1 calc R . .
H12I H 0.1082 0.5838 0.8989 0.105 Uiso 1 1 calc R . .
C13A C -0.0305(8) 0.5368(16) 0.8651(9) 0.095(6) Uani 1 1 d DU . .
H13A H -0.0361 0.5804 0.8524 0.114 Uiso 1 1 calc R . .
H13I H -0.0652 0.4925 0.8398 0.114 Uiso 1 1 calc R . .
N1B N 0.5519(11) 0.0927(7) 0.9819(5) 0.043(3) Uani 1 1 d U . .
H1BN H 0.5063 0.0903 0.9592 0.052 Uiso 1 1 calc R . .
C1B C 0.5392(14) 0.1065(9) 1.0315(6) 0.043(4) Uani 1 1 d U . .
H1B H 0.4797 0.1118 1.0423 0.052 Uiso 1 1 calc R . .
C2B C 0.6115(14) 0.1132(9) 1.0673(6) 0.045(4) Uani 1 1 d U . .
H2B H 0.6009 0.1226 1.1027 0.055 Uiso 1 1 calc R . .
C3B C 0.6965(15) 0.1067(11) 1.0534(7) 0.056(4) Uani 1 1 d U . .
C4B C 0.7084(15) 0.0890(11) 1.0013(7) 0.056(4) Uani 1 1 d U . .
H4B H 0.7666 0.0817 0.9901 0.067 Uiso 1 1 calc R . .
C5B C 0.6347(14) 0.0824(10) 0.9663(7) 0.052(4) Uani 1 1 d U . .
H5B H 0.6424 0.0704 0.9308 0.063 Uiso 1 1 calc R . .
N2B N 0.7699(9) -0.0905(8) 1.2568(5) 0.040(3) Uani 1 1 d U . .
H2BN H 0.7551 -0.1251 1.2755 0.048 Uiso 1 1 calc R . .
C6B C 0.7950(11) -0.1066(9) 1.2091(6) 0.038(4) Uani 1 1 d U . .
H6B H 0.7976 -0.1546 1.1964 0.046 Uiso 1 1 calc R . .
C7B C 0.8166(12) -0.0555(10) 1.1790(6) 0.042(4) Uani 1 1 d U . .
H7B H 0.8319 -0.0681 1.1447 0.051 Uiso 1 1 calc R . .
C8B C 0.8165(12) 0.0159(9) 1.1980(6) 0.042(3) Uani 1 1 d U . .
C9B C 0.7893(12) 0.0308(10) 1.2479(7) 0.046(4) Uani 1 1 d U . .
H9B H 0.7865 0.0784 1.2617 0.056 Uiso 1 1 calc R . .
C10B C 0.7667(12) -0.0233(10) 1.2767(7) 0.045(4) Uani 1 1 d U . .
H10B H 0.7487 -0.0133 1.3107 0.054 Uiso 1 1 calc R . .
C11B C 0.7795(14) 0.1221(11) 1.0942(7) 0.060(5) Uani 1 1 d U . .
H11B H 0.8403 0.1255 1.0773 0.072 Uiso 1 1 calc R . .
H11O H 0.7875 0.1695 1.1172 0.072 Uiso 1 1 calc R . .
C12B C 0.7580(13) 0.0604(10) 1.1252(6) 0.044(4) Uani 1 1 d U . .
H12B H 0.7488 0.0129 1.1020 0.053 Uiso 1 1 calc R . .
H12O H 0.6977 0.0576 1.1424 0.053 Uiso 1 1 calc R . .
C13B C 0.8419(13) 0.0741(10) 1.1660(7) 0.052(4) Uani 1 1 d U . .
H13B H 0.9014 0.0736 1.1488 0.063 Uiso 1 1 calc R . .
H13O H 0.8540 0.1229 1.1880 0.063 Uiso 1 1 calc R . .
N1C N 0.952(2) 0.908(2) 0.4405(10) 0.029(5) Uani 0.50 1 d PGU B 1
H1CN H 0.9919 0.9011 0.4171 0.034 Uiso 0.50 1 calc PR B 1
C1C C 0.870(2) 0.924(2) 0.4272(8) 0.035(6) Uani 0.50 1 d PGU B 1
H1C H 0.8563 0.9273 0.3928 0.042 Uiso 0.50 1 calc PR B 1
C2C C 0.8070(17) 0.9353(19) 0.4642(9) 0.037(5) Uani 0.50 1 d PGU B 1
H2C H 0.7507 0.9461 0.4551 0.044 Uiso 0.50 1 calc PR B 1
C3C C 0.8267(16) 0.931(2) 0.5146(8) 0.034(5) Uani 0.50 1 d PGDU B 1
C4C C 0.9091(19) 0.915(2) 0.5279(9) 0.030(5) Uani 0.50 1 d PGU B 1
H4C H 0.9225 0.9116 0.5623 0.036 Uiso 0.50 1 calc PR B 1
C5C C 0.9718(19) 0.904(3) 0.4909(12) 0.028(5) Uani 0.50 1 d PGU B 1
H5C H 1.0281 0.8927 0.5000 0.034 Uiso 0.50 1 calc PR B 1
N2C N 0.719(3) 1.0295(14) 0.7746(6) 0.037(5) Uani 0.50 1 d PGU B 1
H2CN H 0.7324 1.0480 0.8073 0.044 Uiso 0.50 1 calc PR B 1
C6C C 0.717(3) 0.9577(14) 0.7561(10) 0.041(5) Uani 0.50 1 d PGU B 1
H6C H 0.7303 0.9287 0.7789 0.049 Uiso 0.50 1 calc PR B 1
C7C C 0.696(3) 0.9285(12) 0.7043(10) 0.038(5) Uani 0.50 1 d PGU B 1
H7C H 0.6949 0.8794 0.6917 0.046 Uiso 0.50 1 calc PR B 1
C8C C 0.677(3) 0.9710(13) 0.6710(7) 0.034(5) Uani 0.50 1 d PGDU B 1
C9C C 0.679(2) 1.0427(13) 0.6894(7) 0.031(5) Uani 0.50 1 d PGU B 1
H9C H 0.6659 1.0718 0.6666 0.037 Uiso 0.50 1 calc PR B 1
C10C C 0.700(2) 1.0720(11) 0.7412(8) 0.036(6) Uani 0.50 1 d PGU B 1
H10C H 0.7013 1.1210 0.7538 0.043 Uiso 0.50 1 calc PR B 1
C11C C 0.7243(17) 0.917(2) 0.5304(9) 0.036(5) Uani 0.50 1 d PDU B 1
H11C H 0.6839 0.8652 0.5181 0.043 Uiso 0.50 1 calc PR B 1
H11Y H 0.6935 0.9506 0.5189 0.043 Uiso 0.50 1 calc PR B 1
C12C C 0.7468(17) 0.9333(17) 0.5882(9) 0.025(5) Uani 0.50 1 d PDU B 1
H12C H 0.7995 0.9802 0.5981 0.029 Uiso 0.50 1 calc PR B 1
H12Y H 0.7675 0.8938 0.5990 0.029 Uiso 0.50 1 calc PR B 1
C13C C 0.6561(18) 0.9388(19) 0.6145(8) 0.034(5) Uani 0.50 1 d PDU B 1
H13C H 0.6277 0.9699 0.5977 0.041 Uiso 0.50 1 calc PR B 1
H13Y H 0.6084 0.8892 0.6102 0.041 Uiso 0.50 1 calc PR B 1
N1Z N 0.725(3) 1.0429(13) 0.7616(7) 0.036(5) Uani 0.50 1 d PGU C 2
H1ZN H 0.7431 1.0734 0.7910 0.043 Uiso 0.50 1 calc PR C 2
C1Z C 0.700(2) 1.0679(11) 0.7191(9) 0.040(6) Uani 0.50 1 d PGU C 2
H1Z H 0.7023 1.1177 0.7218 0.048 Uiso 0.50 1 calc PR C 2
C2Z C 0.671(2) 1.0197(14) 0.6726(8) 0.040(6) Uani 0.50 1 d PGU C 2
H2Z H 0.6540 1.0368 0.6436 0.048 Uiso 0.50 1 calc PR C 2
C3Z C 0.668(3) 0.9467(13) 0.6687(8) 0.039(5) Uani 0.50 1 d PGDU C 2
C4Z C 0.693(3) 0.9218(11) 0.7112(11) 0.038(5) Uani 0.50 1 d PGU C 2
H4Z H 0.6901 0.8719 0.7085 0.045 Uiso 0.50 1 calc PR C 2
C5Z C 0.721(3) 0.9699(15) 0.7577(9) 0.038(5) Uani 0.50 1 d PGU C 2
H5Z H 0.7384 0.9529 0.7867 0.046 Uiso 0.50 1 calc PR C 2
N2Z N 0.9678(18) 0.903(2) 0.4466(10) 0.025(5) Uani 0.50 1 d PGU C 2
H2ZN H 1.0173 0.8986 0.4294 0.030 Uiso 0.50 1 calc PR C 2
C6Z C 0.9675(19) 0.899(3) 0.4984(11) 0.029(5) Uani 0.50 1 d PGU C 2
H6Z H 1.0207 0.8920 0.5151 0.035 Uiso 0.50 1 calc PR C 2
C7Z C 0.8894(19) 0.906(2) 0.5257(8) 0.031(5) Uani 0.50 1 d PGU C 2
H7Z H 0.8891 0.9035 0.5610 0.037 Uiso 0.50 1 calc PR C 2
C8Z C 0.8116(16) 0.9165(19) 0.5012(8) 0.031(4) Uani 0.50 1 d PGDU C 2
C9Z C 0.8119(17) 0.9202(18) 0.4494(9) 0.030(5) Uani 0.50 1 d PGU C 2
H9Z H 0.7588 0.9274 0.4327 0.036 Uiso 0.50 1 calc PR C 2
C10Z C 0.890(2) 0.913(2) 0.4222(8) 0.028(6) Uani 0.50 1 d PGU C 2
H10Z H 0.8903 0.9160 0.3868 0.033 Uiso 0.50 1 calc PR C 2
C11Z C 0.6326(19) 0.897(2) 0.6167(10) 0.047(6) Uani 0.50 1 d PDU C 2
H11Z H 0.5923 0.8485 0.6225 0.056 Uiso 0.50 1 calc PR C 2
H11L H 0.5911 0.9182 0.5986 0.056 Uiso 0.50 1 calc PR C 2
C12Z C 0.711(2) 0.886(2) 0.5822(12) 0.046(5) Uani 0.50 1 d PDU C 2
H12Z H 0.6858 0.8365 0.5614 0.056 Uiso 0.50 1 calc PR C 2
H12L H 0.7655 0.8866 0.6047 0.056 Uiso 0.50 1 calc PR C 2
C13Z C 0.752(2) 0.9385(17) 0.5456(11) 0.039(5) Uani 0.50 1 d PDU C 2
H13Z H 0.7935 0.9850 0.5665 0.047 Uiso 0.50 1 calc PR C 2
H13L H 0.6978 0.9496 0.5301 0.047 Uiso 0.50 1 calc PR C 2
N1D N 0.675(2) 0.491(2) 0.4938(14) 0.044(6) Uani 0.50 1 d PGDU D 1
H1DN H 0.7209 0.4968 0.4724 0.053 Uiso 0.50 1 calc PR D 1
C1D C 0.6888(18) 0.537(2) 0.5411(14) 0.044(6) Uani 0.50 1 d PGDU D 1
H1D H 0.7480 0.5754 0.5503 0.052 Uiso 0.50 1 calc PR D 1
C2D C 0.616(2) 0.5278(15) 0.5748(9) 0.038(6) Uani 0.50 1 d PGDU D 1
H2D H 0.6257 0.5595 0.6072 0.046 Uiso 0.50 1 calc PR D 1
C3D C 0.5295(17) 0.4719(14) 0.5613(8) 0.030(5) Uani 0.50 1 d PGDU D 1
C4D C 0.5156(17) 0.4255(14) 0.5140(9) 0.039(6) Uani 0.50 1 d PGDU D 1
H4D H 0.4564 0.3874 0.5048 0.047 Uiso 0.50 1 calc PR D 1
C5D C 0.588(2) 0.4350(18) 0.4803(9) 0.046(7) Uani 0.50 1 d PGDU D 1
H5D H 0.5787 0.4033 0.4480 0.055 Uiso 0.50 1 calc PR D 1
N2D N 0.369(2) 0.6038(11) 0.7673(10) 0.045(5) Uani 0.50 1 d PGU D 1
H2DN H 0.3609 0.6446 0.7839 0.054 Uiso 0.50 1 calc PR D 1
C6D C 0.4371(19) 0.5765(13) 0.7859(8) 0.044(6) Uani 0.50 1 d PGU D 1
H6D H 0.4754 0.6018 0.8165 0.052 Uiso 0.50 1 calc PR D 1
C7D C 0.4494(17) 0.5120(13) 0.7597(9) 0.044(6) Uani 0.50 1 d PGU D 1
H7D H 0.4961 0.4933 0.7724 0.052 Uiso 0.50 1 calc PR D 1
C8D C 0.3933(19) 0.4749(11) 0.7150(9) 0.042(5) Uani 0.50 1 d PGU D 1
C9D C 0.3249(19) 0.5022(13) 0.6964(9) 0.042(6) Uani 0.50 1 d PGU D 1
H9D H 0.2866 0.4769 0.6659 0.051 Uiso 0.50 1 calc PR D 1
C10D C 0.313(2) 0.5667(14) 0.7226(11) 0.048(5) Uani 0.50 1 d PGU D 1
H10D H 0.2659 0.5854 0.7099 0.057 Uiso 0.50 1 calc PR D 1
C11D C 0.454(2) 0.4619(17) 0.6007(10) 0.035(5) Uani 0.50 1 d PDU D 1
H11D H 0.3907 0.4357 0.5825 0.042 Uiso 0.50 1 calc PR D 1
H11N H 0.4532 0.5110 0.6175 0.042 Uiso 0.50 1 calc PR D 1
C12D C 0.469(2) 0.4198(19) 0.6423(11) 0.037(5) Uani 0.50 1 d PDU D 1
H12D H 0.4722 0.3713 0.6249 0.044 Uiso 0.50 1 calc PR D 1
H12N H 0.5330 0.4466 0.6603 0.044 Uiso 0.50 1 calc PR D 1
C13D C 0.397(2) 0.4062(18) 0.6826(12) 0.038(5) Uani 0.50 1 d PDU D 1
H13D H 0.3324 0.3791 0.6655 0.046 Uiso 0.50 1 calc PR D 1
H13N H 0.4138 0.3749 0.7045 0.046 Uiso 0.50 1 calc PR D 1
N1J N 0.663(3) 0.476(2) 0.4950(12) 0.042(6) Uani 0.50 1 d PGDU E 2
H1JN H 0.6986 0.4832 0.4689 0.050 Uiso 0.50 1 calc PR E 2
C1J C 0.691(2) 0.5240(19) 0.5418(14) 0.042(6) Uani 0.50 1 d PGDU E 2
H1J H 0.7490 0.5637 0.5455 0.050 Uiso 0.50 1 calc PR E 2
C2J C 0.634(2) 0.5133(16) 0.5830(10) 0.044(7) Uani 0.50 1 d PGDU E 2
H2J H 0.6532 0.5458 0.6149 0.052 Uiso 0.50 1 calc PR E 2
C3J C 0.549(2) 0.4551(15) 0.5775(8) 0.046(6) Uani 0.50 1 d PGDU E 2
C4J C 0.5206(18) 0.4076(15) 0.5307(9) 0.043(7) Uani 0.50 1 d PGDU E 2
H4J H 0.4624 0.3679 0.5270 0.051 Uiso 0.50 1 calc PR E 2
C5J C 0.577(3) 0.4183(17) 0.4895(9) 0.046(6) Uani 0.50 1 d PGDU E 2
H5J H 0.5581 0.3858 0.4576 0.055 Uiso 0.50 1 calc PR E 2
N2J N 0.375(2) 0.5996(12) 0.7778(9) 0.045(5) Uani 0.50 1 d PGU E 2
H2JN H 0.3789 0.6383 0.8014 0.054 Uiso 0.50 1 calc PR E 2
C6J C 0.415(2) 0.5470(14) 0.7879(8) 0.050(6) Uani 0.50 1 d PGU E 2
H6J H 0.4474 0.5528 0.8204 0.060 Uiso 0.50 1 calc PR E 2
C7J C 0.409(2) 0.4859(12) 0.7506(10) 0.052(6) Uani 0.50 1 d PGU E 2
H7J H 0.4364 0.4500 0.7576 0.062 Uiso 0.50 1 calc PR E 2
C8J C 0.362(2) 0.4774(12) 0.7032(9) 0.049(5) Uani 0.50 1 d PGDU E 2
C9J C 0.321(2) 0.5300(14) 0.6930(8) 0.047(6) Uani 0.50 1 d PGU E 2
H9J H 0.2891 0.5242 0.6606 0.056 Uiso 0.50 1 calc PR E 2
C10J C 0.328(2) 0.5911(13) 0.7303(10) 0.046(6) Uani 0.50 1 d PGU E 2
H10J H 0.3000 0.6270 0.7234 0.056 Uiso 0.50 1 calc PR E 2
C11J C 0.4965(19) 0.438(2) 0.6251(10) 0.054(6) Uani 0.50 1 d PDU E 2
H11J H 0.4978 0.3905 0.6328 0.065 Uiso 0.50 1 calc PR E 2
H11P H 0.5249 0.4773 0.6552 0.065 Uiso 0.50 1 calc PR E 2
C12J C 0.395(2) 0.436(2) 0.6101(11) 0.058(6) Uani 0.50 1 d PDU E 2
H12J H 0.3673 0.3984 0.5792 0.070 Uiso 0.50 1 calc PR E 2
H12P H 0.3929 0.4844 0.6041 0.070 Uiso 0.50 1 calc PR E 2
C13J C 0.344(3) 0.4154(15) 0.6573(10) 0.068(7) Uani 0.50 1 d PDU E 2
H13J H 0.2738 0.3958 0.6480 0.081 Uiso 0.50 1 calc PR E 2
H13P H 0.3639 0.3753 0.6676 0.081 Uiso 0.50 1 calc PR E 2
N1G N 0.246(2) 0.3259(17) 0.0828(12) 0.100(4) Uani 0.50 1 d PDU F -2
H1GN H 0.1987 0.2911 0.0921 0.120 Uiso 0.50 1 calc PR F -2
C1G C 0.264(2) 0.3237(16) 0.0313(11) 0.100(4) Uani 0.50 1 d PDU F -2
H1G H 0.2260 0.2837 0.0064 0.120 Uiso 0.50 1 calc PR F -2
C2G C 0.336(2) 0.3801(17) 0.0165(8) 0.100(4) Uani 0.50 1 d PDU F -2
H2G H 0.3517 0.3767 -0.0183 0.120 Uiso 0.50 1 calc PR F -2
C3G C 0.386(2) 0.4413(16) 0.0525(8) 0.100(4) Uani 0.50 1 d PDU F -2
C4G C 0.374(3) 0.4404(18) 0.1045(8) 0.100(4) Uani 0.50 1 d PDU F -2
H4G H 0.4145 0.4789 0.1295 0.120 Uiso 0.50 1 calc PR F -2
C5G C 0.303(3) 0.383(2) 0.1194(9) 0.100(4) Uani 0.50 1 d PDU F -2
H5G H 0.2941 0.3829 0.1547 0.120 Uiso 0.50 1 calc PR F -2
C11G C 0.473(2) 0.5091(18) 0.0552(5) 0.100(4) Uani 0.50 1 d PDU F -2
H11G H 0.5254 0.5087 0.0790 0.120 Uiso 0.50 1 calc PR F -2
H11R H 0.4563 0.5549 0.0656 0.120 Uiso 0.50 1 calc PR F -2
C12G C 0.5000 0.5000 0.0000 0.100(4) Uani 0.50 2 d SPDU F -2
H12G H 0.4458 0.4956 -0.0243 0.120 Uiso 0.50 1 calc PR F -2
H12R H 0.5239 0.4574 -0.0094 0.120 Uiso 0.50 1 calc PR F -2
N2G N 0.733(2) 0.6302(19) -0.1260(10) 0.101(4) Uani 0.50 1 d PGU F -2
H2GN H 0.7690 0.6457 -0.1505 0.121 Uiso 0.50 1 calc PR F -2
C10G C 0.755(2) 0.6677(19) -0.0759(11) 0.101(4) Uani 0.50 1 d PGU F -2
H10G H 0.8104 0.7101 -0.0680 0.121 Uiso 0.50 1 calc PR F -2
C9G C 0.698(2) 0.6433(14) -0.0373(10) 0.101(4) Uani 0.50 1 d PGDU F -2
H9G H 0.7135 0.6689 -0.0030 0.121 Uiso 0.50 1 calc PR F -2
C8G C 0.617(2) 0.5813(16) -0.0489(11) 0.101(4) Uani 0.50 1 d PGDU F -2
C7G C 0.594(2) 0.5438(17) -0.0990(11) 0.101(4) Uani 0.50 1 d PGU F -2
H7G H 0.5394 0.5015 -0.1069 0.121 Uiso 0.50 1 calc PR F -2
C6G C 0.652(2) 0.5683(15) -0.1376(10) 0.101(4) Uani 0.50 1 d PGU F -2
H6G H 0.6364 0.5427 -0.1719 0.121 Uiso 0.50 1 calc PR F -2
C13G C 0.580(2) 0.5727(13) 0.0035(11) 0.100(4) Uani 0.50 1 d PDU F -2
H13G H 0.5547 0.6137 0.0167 0.120 Uiso 0.50 1 calc PR F -2
H13R H 0.6328 0.5746 0.0276 0.120 Uiso 0.50 1 calc PR F -2
N1F N 0.269(3) 0.658(3) 0.4162(17) 0.0641(6) Uani 0.25 1 d PGU G -1
H1FN H 0.3215 0.6953 0.4158 0.077 Uiso 0.25 1 calc PR G -1
C1F C 0.235(4) 0.605(3) 0.3726(16) 0.0641(6) Uani 0.25 1 d PGU G -1
H1F H 0.2690 0.6080 0.3424 0.077 Uiso 0.25 1 calc PR G -1
C2F C 0.152(4) 0.5466(19) 0.3732(12) 0.0641(6) Uani 0.25 1 d PGU G -1
H2F H 0.1288 0.5100 0.3435 0.077 Uiso 0.25 1 calc PR G -1
C3F C 0.102(3) 0.542(2) 0.4174(13) 0.0642(5) Uani 0.25 1 d PGDU G -1
C4F C 0.136(4) 0.596(2) 0.4609(13) 0.0641(6) Uani 0.25 1 d PGDU G -1
H4F H 0.1020 0.5925 0.4911 0.077 Uiso 0.25 1 calc PR G -1
C5F C 0.219(4) 0.654(2) 0.4603(13) 0.0641(6) Uani 0.25 1 d PGU G -1
H5F H 0.2422 0.6904 0.4901 0.077 Uiso 0.25 1 calc PR G -1
N2F N -0.247(4) 0.383(3) 0.6121(14) 0.0648(7) Uani 0.25 1 d PGU G -1
H2FN H -0.2730 0.3854 0.6416 0.078 Uiso 0.25 1 calc PR G -1
C6F C -0.283(3) 0.321(3) 0.5740(15) 0.0648(7) Uani 0.25 1 d PGU G -1
H6F H -0.3372 0.2818 0.5799 0.078 Uiso 0.25 1 calc PR G -1
C7F C -0.242(3) 0.317(2) 0.5274(13) 0.0648(6) Uani 0.25 1 d PGU G -1
H7F H -0.2669 0.2748 0.5014 0.078 Uiso 0.25 1 calc PR G -1
C8F C -0.163(3) 0.374(2) 0.5188(14) 0.0647(5) Uani 0.25 1 d PGDU G -1
C9F C -0.126(3) 0.436(2) 0.5569(15) 0.0647(6) Uani 0.25 1 d PGDU G -1
H9F H -0.0727 0.4754 0.5511 0.078 Uiso 0.25 1 calc PR G -1
C10F C -0.168(4) 0.4403(19) 0.6035(13) 0.0648(7) Uani 0.25 1 d PGU G -1
H10F H -0.1429 0.4824 0.6296 0.078 Uiso 0.25 1 calc PR G -1
C11F C 0.0460(8) 0.4799(6) 0.4435(5) 0.0643(7) Uani 0.25 1 d PDU G -1
H11F H 0.0951 0.4573 0.4517 0.077 Uiso 0.25 1 calc PR G -1
H11S H 0.0041 0.4443 0.4150 0.077 Uiso 0.25 1 calc PR G -1
C12F C -0.0170(10) 0.4720(17) 0.4885(6) 0.0645(9) Uani 0.25 1 d PDU G -1
H12F H 0.0218 0.4723 0.5194 0.077 Uiso 0.25 1 calc PR G -1
H12S H -0.0425 0.5140 0.4957 0.077 Uiso 0.25 1 calc PR G -1
C13F C -0.0999(10) 0.4006(17) 0.4766(5) 0.0646(8) Uani 0.25 1 d PDU G -1
H13F H -0.0726 0.3612 0.4626 0.078 Uiso 0.25 1 calc PR G -1
H13S H -0.1421 0.4052 0.4489 0.078 Uiso 0.25 1 calc PR G -1
N1X N 0.269(3) 0.657(2) 0.4195(19) 0.0641(6) Uani 0.25 1 d PGU H -2
H1XN H 0.3166 0.6975 0.4207 0.077 Uiso 0.25 1 calc PR H -2
C1X C 0.254(3) 0.600(2) 0.3777(19) 0.0641(6) Uani 0.25 1 d PGU H -2
H1X H 0.2952 0.6052 0.3504 0.077 Uiso 0.25 1 calc PR H -2
C2X C 0.178(3) 0.535(2) 0.3757(15) 0.0641(6) Uani 0.25 1 d PGU H -2
H2X H 0.1679 0.4965 0.3472 0.077 Uiso 0.25 1 calc PR H -2
C3X C 0.117(3) 0.527(2) 0.4156(16) 0.0642(6) Uani 0.25 1 d PGDU H -2
C4X C 0.132(3) 0.584(2) 0.4574(16) 0.0641(6) Uani 0.25 1 d PGDU H -2
H4X H 0.0909 0.5789 0.4847 0.077 Uiso 0.25 1 calc PR H -2
C5X C 0.208(3) 0.649(2) 0.4594(15) 0.0641(6) Uani 0.25 1 d PGU H -2
H5X H 0.2182 0.6876 0.4880 0.077 Uiso 0.25 1 calc PR H -2
N2X N -0.278(3) 0.359(3) 0.5964(17) 0.0648(7) Uani 0.25 1 d PGU H -2
H2XN H -0.3160 0.3500 0.6214 0.078 Uiso 0.25 1 calc PR H -2
C6X C -0.299(3) 0.312(3) 0.5491(18) 0.0648(7) Uani 0.25 1 d PGU H -2
H6X H -0.3554 0.2707 0.5438 0.078 Uiso 0.25 1 calc PR H -2
C7X C -0.239(3) 0.327(2) 0.5096(14) 0.0648(7) Uani 0.25 1 d PGU H -2
H7X H -0.2538 0.2950 0.4773 0.078 Uiso 0.25 1 calc PR H -2
C8X C -0.157(3) 0.388(3) 0.5175(15) 0.0647(5) Uani 0.25 1 d PGDU H -2
C9X C -0.136(3) 0.435(3) 0.5648(15) 0.0648(6) Uani 0.25 1 d PGDU H -2
H9X H -0.0796 0.4764 0.5701 0.078 Uiso 0.25 1 calc PR H -2
C10X C -0.196(3) 0.420(2) 0.6042(14) 0.0648(6) Uani 0.25 1 d PGU H -2
H10X H -0.1812 0.4521 0.6366 0.078 Uiso 0.25 1 calc PR H -2
C11X C 0.019(2) 0.480(3) 0.4272(16) 0.0643(8) Uani 0.25 1 d PDU H -2
H11X H 0.0122 0.4282 0.4140 0.077 Uiso 0.25 1 calc PR H -2
H11T H -0.0308 0.4931 0.4086 0.077 Uiso 0.25 1 calc PR H -2
C12X C 0.0006(17) 0.489(2) 0.4837(15) 0.0644(9) Uani 0.25 1 d PDU H -2
H12X H 0.0626 0.5068 0.5045 0.077 Uiso 0.25 1 calc PR H -2
H12T H -0.0335 0.5259 0.4923 0.077 Uiso 0.25 1 calc PR H -2
C13X C -0.060(4) 0.416(3) 0.4960(19) 0.0646(7) Uani 0.25 1 d PDU H -2
H13X H -0.0652 0.3812 0.4634 0.077 Uiso 0.25 1 calc PR H -2
H13T H -0.0157 0.4039 0.5192 0.077 Uiso 0.25 1 calc PR H -2
O1W O 0.2611(12) 0.4821(7) 0.9111(6) 0.072(4) Uani 1 1 d D . .
H1W H 0.291(14) 0.521(6) 0.902(8) 0.086 Uiso 1 1 d D . .
H2W H 0.277(16) 0.445(7) 0.908(9) 0.086 Uiso 1 1 d D . .
O2W O 0.1264(10) 0.2499(7) 0.6453(5) 0.058(4) Uani 1 1 d D . .
H3W H 0.152(14) 0.254(12) 0.618(4) 0.070 Uiso 1 1 d D . .
H4W H 0.183(14) 0.232(11) 0.651(7) 0.070 Uiso 1 1 d . . .
O3W O 1.1004(12) 0.2648(9) 0.8578(6) 0.070(4) Uani 1 1 d . . .
H5W H 1.159(17) 0.297(13) 0.862(9) 0.085 Uiso 1 1 d . . .
H6W H 1.085(16) 0.238(13) 0.883(9) 0.085 Uiso 1 1 d . . .
O4W O 0.6434(10) 1.2823(8) -0.0807(5) 0.069(4) Uani 1 1 d . . .
O5W O 0.7820(9) 0.4974(6) 0.4198(5) 0.058(4) Uani 1 1 d . . .
O6W O 0.3270(8) 0.7192(6) 0.8244(4) 0.048(3) Uani 1 1 d . . .
O7W O -0.3680(9) 0.3788(7) 0.8538(5) 0.064(4) Uani 1 1 d . . .
O8W O 0.7300(9) -0.2090(7) 1.3057(5) 0.061(4) Uani 1 1 d . . .
O9W O 0.7566(10) 1.1029(9) 0.8640(6) 0.085(5) Uani 1 1 d . . .
O10W O 0.1570(11) 0.7287(9) 0.9773(8) 0.097(6) Uani 1 1 d . . .
O11W O 0.0224(13) 0.6565(10) 1.1143(6) 0.095(5) Uani 1 1 d . . .
O12W O 1.0963(11) 0.2092(11) 0.9466(6) 0.095(5) Uani 1 1 d . . .
O13W O 0.5992(12) -0.2089(9) 1.3752(6) 0.087(5) Uani 1 1 d . . .
O1WA O -0.0011(15) 0.7714(13) 0.9613(9) 0.134(8) Uani 1 1 d . I 1
O2WA O 0.809(3) 1.248(2) -0.0827(11) 0.062(9) Uani 0.60 1 d P J 1
O3WA O 0.9753(19) 0.0914(11) 1.0241(7) 0.066(6) Uani 0.70 1 d P K 1
O4WA O 1.4312(18) 0.2464(11) 0.4522(8) 0.069(7) Uani 0.60 1 d P L 1
O5WA O 0.5699(19) 1.1790(16) 0.4542(11) 0.129(9) Uani 0.80 1 d P M 1
O6WA O 0.664(3) 1.2826(16) 0.4019(9) 0.079(8) Uani 0.70 1 d P N 1
O7WA O 1.337(2) 0.2595(16) 0.5407(10) 0.065(8) Uani 0.60 1 d P O 1
O8WA O 0.4263(19) 0.8002(15) 0.4404(10) 0.127(9) Uani 0.80 1 d P P 1
O9WA O -0.019(3) 0.730(3) 0.8518(16) 0.074(16) Uani 0.40 1 d P Q 1
O1AW O 1.181(11) -0.376(5) 0.609(4) 0.29(7) Uani 0.50 1 d P R 1
O2AW O 0.182(2) 1.289(2) 0.3879(11) 0.071(10) Uani 0.50 1 d P S 1
O3AW O 0.305(5) 1.409(4) 0.239(3) 0.073(19) Uani 0.30 1 d PU T 1
O4AW O 0.138(3) 1.390(2) 0.3291(16) 0.125(15) Uani 0.50 1 d P U 1
O5AW O 0.338(3) 1.554(2) 0.2613(19) 0.060(13) Uani 0.30 1 d P V 1
O6AW O 0.440(5) -0.303(4) 1.296(3) 0.07(2) Uani 0.25 1 d PU W 1
O7AW O 0.149(3) 1.458(2) 0.231(2) 0.070(13) Uani 0.30 1 d PU X 1
O8AW O 0.646(4) 0.604(3) -0.045(2) 0.027(15) Uiso 0.15 1 d P Y 1
O1WB O 0.488(2) 1.0965(17) 0.5024(9) 0.070(8) Uani 0.50 1 d P Z 2
O2WB O 0.171(2) 1.2971(17) 0.2042(10) 0.077(9) Uani 0.50 1 d P A 2
O3WB O -0.109(3) 0.776(3) 0.889(2) 0.124(17) Uani 0.40 1 d PU B 2
O4WB O 0.343(2) 1.467(3) 0.2578(16) 0.079(12) Uani 0.40 1 d P C 2
O5WB O 0.904(3) 0.056(3) 1.0235(17) 0.061(13) Uani 0.30 1 d PU D 2
O6WB O 0.779(4) 1.233(3) -0.107(2) 0.076(16) Uani 0.40 1 d P E 2
O7WB O 1.158(4) -0.377(3) 0.6132(18) 0.080(13) Uani 0.50 1 d PU F 2
O8WB O 0.025(5) 0.718(3) 0.868(3) 0.075(19) Uani 0.30 1 d P G 2
O9WB O 0.570(4) 1.236(3) 0.5014(19) 0.047(15) Uani 0.20 1 d PU H 2
O1BW O 0.371(4) 1.615(3) 0.298(2) 0.066(15) Uani 0.25 1 d PU I 2
O2BW O 0.916(5) 1.282(4) -0.041(2) 0.040(18) Uani 0.15 1 d PU J 2
O3BW O 0.182(9) 1.321(7) 0.371(5) 0.11(4) Uani 0.20 1 d PU K 2
O4BW O 1.318(3) 0.304(3) 0.465(2) 0.054(13) Uani 0.25 1 d PU L 2
O5BW O 0.627(16) 1.279(13) 0.407(8) 0.30(11) Uani 0.30 1 d PU M 2
O6BW O 1.392(10) 0.271(7) 0.538(5) 0.06(4) Uani 0.15 1 d PU N 2
O7BW O 0.070(5) 1.359(4) 0.377(3) 0.090(19) Uani 0.25 1 d PU O 2
O8BW O 0.413(7) 0.744(5) 0.373(4) 0.10(3) Uani 0.20 1 d PU P 2
O1WC O 1.441(6) 0.248(4) 0.538(2) 0.11(2) Uani 0.30 1 d PU Q 3
O2WC O 0.255(6) 1.517(4) 0.297(3) 0.08(2) Uani 0.20 1 d P R 3
O3WC O 0.017(6) 0.411(5) 0.422(3) 0.07(2) Uani 0.15 1 d PU S 3
O4WC O 0.290(11) 0.675(8) 0.430(6) 0.06(4) Uiso 0.10 1 d P T 3
O5WC O 0.281(5) 1.405(4) 0.265(3) 0.08(2) Uani 0.30 1 d PU U 3
O6WC O 0.193(4) 1.345(4) 0.309(2) 0.050(16) Uani 0.20 1 d PU V 3
O7WC O 0.415(4) 0.699(3) 0.323(2) 0.054(14) Uani 0.30 1 d PU W 3
O8WC O 0.701(5) 1.346(4) 0.376(2) 0.058(18) Uani 0.20 1 d PU X 3

loop_
_atom_site_aniso_label
_atom_site_aniso_U_11
_atom_site_aniso_U_22
_atom_site_aniso_U_33
_atom_site_aniso_U_23
_atom_site_aniso_U_13
_atom_site_aniso_U_12
C1 0.048(11) 0.033(10) 0.019(8) 0.003(7) -0.008(8) 0.008(8)
C2 0.040(10) 0.036(10) 0.018(8) -0.001(7) -0.004(7) 0.003(8)
C3 0.035(10) 0.042(10) 0.018(8) 0.004(7) -0.001(7) 0.011(8)
C4 0.050(11) 0.031(9) 0.022(8) 0.002(7) 0.001(8) 0.015(8)
C5 0.031(9) 0.032(9) 0.023(8) 0.009(7) -0.002(7) 0.006(8)
C6 0.034(9) 0.027(9) 0.022(8) -0.001(7) -0.009(7) 0.010(7)
C7 0.040(10) 0.030(9) 0.033(9) 0.011(7) -0.003(7) 0.011(8)
C8 0.042(10) 0.029(10) 0.025(9) 0.003(7) -0.004(7) 0.009(8)
C9 0.019(8) 0.032(10) 0.032(9) 0.006(7) -0.003(7) 0.011(7)
C10 0.028(9) 0.031(9) 0.037(10) 0.008(8) 0.005(7) 0.014(7)
C11 0.023(9) 0.042(11) 0.031(9) 0.008(8) 0.002(7) 0.013(8)
C12 0.021(8) 0.049(11) 0.020(8) 0.010(7) -0.004(6) 0.009(8)
C13 0.034(9) 0.020(8) 0.035(9) 0.009(7) 0.002(7) 0.011(7)
C14 0.040(10) 0.031(10) 0.025(8) 0.004(7) -0.005(7) -0.001(8)
C15 0.048(10) 0.019(8) 0.021(8) -0.001(7) -0.003(7) 0.008(8)
C16 0.039(10) 0.024(9) 0.029(9) 0.006(7) -0.003(7) 0.011(7)
C17 0.043(10) 0.028(9) 0.022(8) 0.008(7) -0.003(7) 0.001(8)
C18 0.043(10) 0.032(9) 0.021(8) 0.006(7) 0.002(7) 0.010(8)
C19 0.047(11) 0.024(9) 0.030(9) 0.007(7) 0.008(8) 0.010(8)
C20 0.039(10) 0.026(9) 0.025(9) 0.013(7) -0.005(7) 0.000(8)
C21 0.036(10) 0.041(10) 0.022(8) 0.010(7) -0.002(7) 0.008(8)
C22 0.042(11) 0.028(9) 0.031(9) 0.012(7) 0.002(8) 0.012(8)
C23 0.037(10) 0.022(9) 0.023(8) 0.002(7) -0.006(7) 0.009(8)
C24 0.047(11) 0.031(9) 0.014(8) 0.003(7) -0.001(7) 0.015(8)
C25 0.043(10) 0.026(9) 0.025(9) 0.004(7) -0.001(7) 0.009(8)
C26 0.047(11) 0.025(9) 0.030(9) 0.009(7) -0.001(8) 0.006(8)
C27 0.032(10) 0.023(9) 0.033(9) 0.001(7) -0.003(7) 0.006(8)
C28 0.049(11) 0.040(10) 0.017(8) 0.009(7) -0.005(7) 0.003(8)
O1 0.055(7) 0.027(6) 0.025(6) 0.007(5) -0.007(5) 0.008(5)
O2 0.142(15) 0.100(12) 0.048(9) 0.017(8) -0.015(9) 0.080(12)
O3 0.063(10) 0.062(10) 0.116(12) 0.050(9) 0.017(9) 0.027(8)
O4 0.067(9) 0.060(9) 0.064(8) 0.023(7) 0.025(7) 0.035(7)
O5 0.061(8) 0.025(6) 0.023(6) 0.000(5) -0.015(5) 0.008(5)
O6 0.049(8) 0.053(8) 0.030(6) 0.016(6) -0.005(5) -0.005(6)
O7 0.055(8) 0.061(8) 0.030(6) 0.008(6) -0.008(5) 0.029(7)
O8 0.039(7) 0.042(7) 0.027(6) 0.005(5) -0.002(5) 0.012(5)
O9 0.052(7) 0.029(6) 0.027(6) 0.000(5) -0.012(5) 0.015(5)
O10 0.081(11) 0.096(12) 0.051(8) -0.020(8) 0.024(8) 0.000(9)
O11 0.058(8) 0.054(8) 0.048(7) -0.012(6) -0.010(6) 0.010(7)
O12 0.149(15) 0.077(10) 0.039(7) -0.006(7) -0.013(8) 0.082(11)
O13 0.038(7) 0.051(8) 0.030(6) 0.019(6) -0.001(5) -0.005(6)
O14 0.037(7) 0.061(8) 0.047(7) 0.008(6) 0.003(6) 0.008(6)
O15 0.056(8) 0.037(7) 0.032(6) -0.005(5) 0.004(5) -0.003(6)
O16 0.052(8) 0.043(7) 0.033(6) 0.015(5) 0.015(5) -0.004(6)
S1 0.064(3) 0.048(3) 0.047(3) 0.023(2) 0.024(2) 0.036(3)
S2 0.037(3) 0.041(3) 0.026(2) 0.0111(19) -0.0039(18) 0.007(2)
S3 0.050(3) 0.047(3) 0.026(2) -0.001(2) 0.000(2) 0.013(2)
S4 0.045(3) 0.035(3) 0.029(2) 0.0042(19) 0.0034(19) -0.004(2)
S5 0.044(3) 0.054(3) 0.049(3) 0.000(2) 0.008(2) 0.021(2)
C29 0.029(9) 0.024(9) 0.027(9) 0.006(7) 0.000(7) -0.001(7)
C30 0.031(9) 0.037(10) 0.028(9) 0.009(7) 0.001(7) 0.011(8)
C31 0.034(10) 0.037(10) 0.040(10) 0.009(8) -0.004(8) 0.009(8)
C32 0.033(10) 0.038(10) 0.027(9) 0.004(7) 0.001(7) 0.008(8)
C33 0.035(10) 0.035(10) 0.027(9) 0.004(7) -0.002(7) 0.000(8)
C34 0.032(9) 0.034(9) 0.019(8) 0.003(7) -0.006(7) 0.009(7)
C35 0.020(9) 0.041(10) 0.030(9) 0.003(7) -0.006(7) 0.004(7)
C36 0.026(9) 0.032(9) 0.030(9) 0.006(7) 0.000(7) 0.011(7)
C37 0.026(9) 0.032(9) 0.033(9) 0.013(7) 0.000(7) 0.012(8)
C38 0.038(11) 0.048(11) 0.044(11) 0.016(9) 0.006(8) 0.019(9)
C39 0.036(10) 0.035(10) 0.035(10) 0.009(8) 0.001(8) 0.008(8)
C40 0.049(11) 0.036(10) 0.039(10) 0.010(8) 0.004(8) 0.012(9)
C41 0.026(9) 0.033(9) 0.028(9) 0.006(7) -0.005(7) 0.008(8)
C42 0.032(9) 0.043(10) 0.030(9) 0.016(7) 0.007(7) 0.018(8)
C43 0.029(9) 0.040(10) 0.019(8) 0.011(7) -0.004(7) 0.010(8)
C44 0.030(9) 0.027(9) 0.028(9) 0.008(7) -0.003(7) 0.003(7)
C45 0.037(10) 0.030(9) 0.018(8) 0.004(7) 0.005(7) 0.007(8)
C46 0.038(10) 0.028(9) 0.032(9) 0.013(7) -0.004(8) 0.012(8)
C47 0.035(10) 0.033(10) 0.034(9) -0.002(8) -0.003(8) 0.018(8)
C48 0.028(9) 0.030(9) 0.031(9) 0.008(7) -0.001(7) 0.010(7)
C49 0.025(9) 0.037(10) 0.025(8) 0.008(7) 0.000(7) 0.005(7)
C50 0.019(8) 0.038(10) 0.013(8) 0.001(7) -0.002(6) 0.009(7)
C51 0.022(8) 0.031(9) 0.021(8) 0.010(7) -0.003(6) 0.001(7)
C52 0.018(8) 0.040(10) 0.027(9) 0.002(7) 0.005(7) 0.008(7)
C53 0.029(9) 0.039(11) 0.027(9) 0.008(8) 0.011(7) 0.003(8)
C54 0.031(9) 0.048(11) 0.027(9) 0.018(8) 0.009(7) 0.012(8)
C55 0.023(9) 0.032(9) 0.027(9) 0.011(7) 0.001(7) 0.005(7)
C56 0.028(9) 0.035(10) 0.028(9) 0.004(7) 0.005(7) 0.003(7)
O17 0.036(6) 0.027(6) 0.027(6) 0.003(5) -0.005(5) 0.004(5)
O18 0.083(11) 0.092(12) 0.060(9) -0.037(8) -0.023(8) 0.046(9)
O19 0.048(9) 0.101(12) 0.070(9) 0.001(8) 0.015(7) 0.023(8)
O20 0.116(13) 0.052(9) 0.100(12) 0.023(8) 0.050(10) 0.048(9)
O21 0.031(6) 0.044(7) 0.022(6) 0.008(5) -0.004(5) 0.005(6)
O22 0.072(9) 0.059(9) 0.052(8) 0.006(7) 0.010(7) -0.021(7)
O23 0.074(10) 0.041(8) 0.067(9) 0.007(7) 0.013(7) -0.012(7)
O24 0.046(9) 0.071(10) 0.102(12) 0.016(9) -0.016(8) 0.003(8)
O25 0.048(7) 0.040(7) 0.025(6) 0.016(5) 0.011(5) 0.026(6)
S7 0.050(3) 0.046(3) 0.045(3) 0.022(2) 0.000(2) 0.020(2)
O26 0.088(11) 0.074(10) 0.066(9) 0.033(8) 0.008(8) 0.050(9)
O27 0.066(10) 0.075(11) 0.148(16) 0.074(11) -0.021(10) 0.000(9)
O28 0.105(12) 0.088(11) 0.034(7) 0.017(7) -0.010(7) 0.055(9)
O29 0.040(7) 0.032(7) 0.024(6) 0.007(5) 0.003(5) 0.018(5)
S6 0.052(3) 0.043(3) 0.056(3) 0.003(2) 0.007(2) -0.014(2)
S8A 0.043(7) 0.056(9) 0.022(7) 0.003(8) 0.004(6) 0.004(6)
O30A 0.057(18) 0.048(16) 0.024(15) 0.003(12) 0.015(15) 0.004(15)
O31A 0.047(15) 0.073(18) 0.025(12) 0.006(15) 0.005(11) -0.003(14)
O32A 0.037(19) 0.048(16) 0.028(16) 0.008(17) -0.002(15) 0.009(15)
S8B 0.049(8) 0.053(9) 0.017(7) 0.011(7) 0.006(7) 0.001(7)
O30B 0.055(18) 0.063(18) 0.036(16) 0.001(13) 0.015(16) 0.005(15)
O31B 0.055(15) 0.038(15) 0.029(12) 0.000(12) 0.002(11) 0.007(12)
O32B 0.048(19) 0.042(17) 0.027(17) 0.010(16) 0.004(16) -0.003(14)
N1A 0.059(9) 0.043(8) 0.079(9) 0.014(7) -0.009(8) 0.014(7)
C1A 0.060(10) 0.052(10) 0.073(10) 0.023(8) -0.009(9) 0.019(8)
C2A 0.056(10) 0.053(9) 0.076(10) 0.025(8) 0.004(8) 0.025(8)
C3A 0.059(9) 0.054(9) 0.063(8) 0.031(7) 0.016(7) 0.018(8)
C4A 0.062(10) 0.049(9) 0.070(10) 0.027(7) -0.007(9) 0.012(8)
C5A 0.058(10) 0.050(9) 0.081(11) 0.024(8) -0.012(9) 0.017(8)
N2A 0.052(8) 0.054(9) 0.054(8) 0.005(7) 0.020(7) 0.008(7)
C6A 0.065(11) 0.076(12) 0.063(10) -0.011(9) 0.024(8) -0.001(9)
C7A 0.083(12) 0.096(13) 0.059(10) -0.006(10) 0.023(9) 0.014(10)
C8A 0.091(11) 0.089(11) 0.078(9) 0.023(9) 0.038(9) 0.029(9)
C9A 0.077(12) 0.078(12) 0.099(11) 0.011(10) 0.036(10) 0.001(10)
C10A 0.069(11) 0.070(11) 0.074(10) -0.004(9) 0.017(9) 0.002(9)
C11A 0.082(11) 0.071(10) 0.065(9) 0.033(8) 0.025(8) 0.040(9)
C12A 0.105(12) 0.096(12) 0.079(11) 0.040(10) 0.039(10) 0.043(11)
C13A 0.107(12) 0.102(13) 0.087(11) 0.040(10) 0.041(10) 0.036(11)
N1B 0.065(8) 0.029(7) 0.035(6) 0.007(6) -0.013(6) 0.014(7)
C1B 0.060(9) 0.028(8) 0.035(7) 0.009(7) -0.011(7) 0.003(7)
C2B 0.061(9) 0.035(8) 0.034(8) 0.013(7) -0.012(7) 0.002(8)
C3B 0.058(8) 0.055(9) 0.046(7) 0.022(7) -0.015(7) 0.000(8)
C4B 0.059(9) 0.061(10) 0.048(8) 0.024(8) -0.007(7) 0.011(8)
C5B 0.068(10) 0.050(9) 0.035(8) 0.012(7) -0.008(7) 0.012(8)
N2B 0.029(7) 0.047(7) 0.044(7) 0.015(6) 0.000(6) 0.010(6)
C6B 0.027(8) 0.039(8) 0.044(8) 0.004(6) -0.009(7) 0.007(7)
C7B 0.037(8) 0.045(8) 0.037(8) 0.003(6) -0.008(7) 0.004(7)
C8B 0.039(8) 0.042(7) 0.041(7) 0.010(6) -0.015(6) 0.008(7)
C9B 0.044(9) 0.047(9) 0.050(8) 0.005(7) -0.012(7) 0.020(7)
C10B 0.038(8) 0.054(9) 0.045(8) 0.007(7) 0.000(7) 0.017(8)
C11B 0.061(9) 0.056(10) 0.052(9) 0.024(8) -0.015(8) -0.005(8)
C12B 0.051(9) 0.041(9) 0.038(8) 0.011(7) -0.007(7) 0.009(7)
C13B 0.049(9) 0.046(9) 0.055(9) 0.013(7) -0.019(7) 0.002(8)
N1C 0.031(9) 0.025(9) 0.030(8) 0.006(8) -0.006(8) 0.008(8)
C1C 0.031(11) 0.032(11) 0.039(9) 0.008(9) -0.009(8) 0.007(10)
C2C 0.026(9) 0.036(12) 0.045(11) 0.012(10) -0.009(8) 0.001(9)
C3C 0.019(8) 0.036(10) 0.046(9) 0.017(8) -0.001(8) 0.002(8)
C4C 0.020(9) 0.032(10) 0.038(8) 0.013(8) 0.002(7) 0.007(8)
C5C 0.029(8) 0.027(9) 0.031(9) 0.009(8) -0.002(7) 0.010(8)
N2C 0.024(9) 0.057(10) 0.033(10) 0.027(8) 0.007(9) 0.007(9)
C6C 0.027(9) 0.056(9) 0.041(8) 0.026(8) 0.006(8) 0.006(9)
C7C 0.024(9) 0.050(9) 0.042(8) 0.025(8) 0.009(8) 0.005(8)
C8C 0.022(8) 0.045(10) 0.039(8) 0.024(8) 0.009(7) 0.007(9)
C9C 0.021(9) 0.047(10) 0.028(11) 0.015(9) 0.006(10) 0.010(10)
C10C 0.025(10) 0.058(10) 0.025(11) 0.021(9) 0.003(11) 0.008(9)
C11C 0.014(9) 0.039(11) 0.048(9) 0.010(9) -0.005(8) -0.003(9)
C12C 0.009(10) 0.020(11) 0.044(9) 0.014(10) 0.002(8) -0.001(9)
C13C 0.020(9) 0.035(11) 0.044(8) 0.019(9) 0.008(8) -0.001(9)
N1Z 0.023(9) 0.053(9) 0.035(9) 0.026(9) 0.010(9) 0.009(9)
C1Z 0.029(10) 0.057(10) 0.040(12) 0.028(9) 0.005(11) 0.011(9)
C2Z 0.029(10) 0.054(11) 0.042(10) 0.027(9) 0.008(10) 0.010(10)
C3Z 0.026(9) 0.051(10) 0.043(8) 0.027(8) 0.009(8) 0.007(9)
C4Z 0.024(9) 0.052(9) 0.040(8) 0.027(8) 0.011(8) 0.004(9)
C5Z 0.026(9) 0.052(9) 0.039(8) 0.029(8) 0.005(8) 0.006(9)
N2Z 0.030(9) 0.021(9) 0.029(9) 0.013(8) -0.009(8) 0.013(8)
C6Z 0.030(8) 0.029(9) 0.032(9) 0.011(8) -0.003(8) 0.009(8)
C7Z 0.020(9) 0.033(10) 0.039(8) 0.013(8) 0.001(7) 0.005(8)
C8Z 0.019(8) 0.033(10) 0.040(9) 0.014(8) -0.002(7) 0.002(7)
C9Z 0.024(9) 0.029(11) 0.036(10) 0.006(10) -0.002(8) 0.005(9)
C10Z 0.025(11) 0.028(11) 0.034(9) 0.007(9) -0.003(8) 0.015(9)
C11Z 0.034(11) 0.059(13) 0.045(10) 0.022(10) 0.012(9) 0.003(12)
C12Z 0.029(10) 0.051(11) 0.053(9) 0.014(9) 0.009(8) -0.001(9)
C13Z 0.018(9) 0.040(11) 0.055(10) 0.016(9) 0.005(8) -0.001(9)
N1D 0.048(9) 0.035(13) 0.049(9) 0.010(9) 0.017(8) 0.009(9)
C1D 0.049(9) 0.031(12) 0.049(9) 0.005(9) 0.015(8) 0.012(9)
C2D 0.049(10) 0.025(11) 0.044(10) 0.010(9) 0.013(8) 0.014(9)
C3D 0.045(9) 0.021(10) 0.034(9) 0.017(8) 0.011(8) 0.019(8)
C4D 0.051(10) 0.028(12) 0.037(11) 0.012(9) 0.017(9) 0.005(10)
C5D 0.051(11) 0.034(14) 0.046(10) 0.010(10) 0.019(9) 0.004(10)
N2D 0.046(9) 0.052(10) 0.036(10) 0.005(8) 0.009(8) 0.014(8)
C6D 0.053(11) 0.043(11) 0.036(10) 0.013(9) 0.009(9) 0.014(10)
C7D 0.049(12) 0.043(11) 0.037(10) 0.010(9) 0.007(9) 0.011(9)
C8D 0.048(11) 0.046(10) 0.034(10) 0.013(8) 0.006(9) 0.015(8)
C9D 0.045(11) 0.050(11) 0.036(10) 0.010(9) 0.008(9) 0.019(9)
C10D 0.045(10) 0.054(11) 0.044(10) 0.007(9) 0.006(8) 0.016(9)
C11D 0.047(10) 0.025(10) 0.039(9) 0.016(8) 0.017(8) 0.016(9)
C12D 0.051(11) 0.028(11) 0.039(10) 0.020(8) 0.019(9) 0.017(9)
C13D 0.047(11) 0.037(10) 0.036(10) 0.014(8) 0.011(9) 0.015(9)
N1J 0.047(10) 0.033(13) 0.045(8) 0.012(9) 0.020(8) 0.009(9)
C1J 0.050(9) 0.027(12) 0.050(9) 0.006(9) 0.016(8) 0.012(9)
C2J 0.052(10) 0.030(12) 0.047(10) 0.005(9) 0.013(8) 0.011(9)
C3J 0.056(10) 0.030(11) 0.048(10) 0.006(9) 0.018(8) 0.010(8)
C4J 0.052(10) 0.030(12) 0.043(11) 0.013(10) 0.017(9) 0.004(10)
C5J 0.052(10) 0.037(13) 0.044(10) 0.012(10) 0.018(9) 0.004(9)
N2J 0.046(10) 0.053(10) 0.034(9) 0.005(8) 0.007(8) 0.013(8)
C6J 0.053(11) 0.054(11) 0.039(9) 0.012(9) 0.008(9) 0.011(9)
C7J 0.058(12) 0.052(11) 0.044(10) 0.013(9) 0.010(10) 0.013(10)
C8J 0.056(11) 0.049(9) 0.041(9) 0.012(8) 0.012(9) 0.012(9)
C9J 0.047(11) 0.054(12) 0.038(10) 0.007(9) 0.010(9) 0.013(10)
C10J 0.043(11) 0.052(11) 0.040(10) 0.004(9) 0.005(9) 0.011(10)
C11J 0.062(11) 0.041(12) 0.054(11) 0.004(10) 0.019(9) 0.012(10)
C12J 0.068(11) 0.048(12) 0.053(10) 0.005(10) 0.016(10) 0.012(10)
C13J 0.075(13) 0.057(12) 0.056(11) 0.001(10) 0.025(11) 0.004(11)
N1G 0.096(9) 0.083(8) 0.116(8) -0.003(7) -0.032(8) 0.034(7)
C1G 0.096(9) 0.083(8) 0.116(8) -0.003(7) -0.032(8) 0.034(7)
C2G 0.096(9) 0.083(8) 0.116(8) -0.004(7) -0.032(8) 0.034(7)
C3G 0.096(9) 0.083(8) 0.116(8) -0.003(7) -0.032(7) 0.034(7)
C4G 0.096(9) 0.083(8) 0.116(8) -0.003(7) -0.032(8) 0.034(7)
C5G 0.096(9) 0.083(8) 0.116(8) -0.003(7) -0.032(8) 0.034(7)
C11G 0.096(9) 0.083(8) 0.116(8) -0.003(7) -0.032(7) 0.034(7)
C12G 0.096(9) 0.083(8) 0.116(8) -0.003(7) -0.032(7) 0.034(7)
N2G 0.097(9) 0.084(9) 0.117(8) -0.003(7) -0.031(8) 0.034(7)
C10G 0.097(9) 0.084(9) 0.117(8) -0.003(7) -0.032(8) 0.034(7)
C9G 0.097(9) 0.084(8) 0.116(8) -0.003(7) -0.032(8) 0.034(7)
C8G 0.097(9) 0.084(8) 0.116(8) -0.003(7) -0.032(7) 0.034(7)
C7G 0.097(9) 0.084(8) 0.116(8) -0.003(7) -0.032(8) 0.034(7)
C6G 0.097(9) 0.084(9) 0.116(8) -0.003(7) -0.031(8) 0.034(7)
C13G 0.097(9) 0.083(8) 0.116(8) -0.003(7) -0.032(7) 0.034(7)
N1F 0.0643(9) 0.0647(9) 0.0650(9) 0.0138(9) 0.0046(9) 0.0218(9)
C1F 0.0643(9) 0.0647(10) 0.0650(9) 0.0138(9) 0.0046(9) 0.0217(9)
C2F 0.0643(9) 0.0648(9) 0.0651(9) 0.0137(9) 0.0046(9) 0.0217(9)
C3F 0.0643(8) 0.0648(8) 0.0651(8) 0.0136(8) 0.0046(8) 0.0216(8)
C4F 0.0643(9) 0.0647(9) 0.0651(9) 0.0137(9) 0.0046(9) 0.0217(9)
C5F 0.0643(10) 0.0647(9) 0.0650(9) 0.0138(9) 0.0046(9) 0.0217(9)
N2F 0.0647(11) 0.0650(11) 0.0650(10) 0.0127(10) 0.0045(10) 0.0204(11)
C6F 0.0648(11) 0.0649(11) 0.0650(10) 0.0127(10) 0.0045(10) 0.0205(10)
C7F 0.0647(9) 0.0649(9) 0.0650(9) 0.0127(9) 0.0045(9) 0.0205(9)
C8F 0.0647(8) 0.0649(8) 0.0650(7) 0.0126(7) 0.0045(7) 0.0205(7)
C9F 0.0647(10) 0.0650(9) 0.0650(9) 0.0127(9) 0.0045(9) 0.0204(9)
C10F 0.0647(11) 0.0650(11) 0.0650(10) 0.0127(10) 0.0046(10) 0.0204(10)
C11F 0.0644(11) 0.0648(10) 0.0651(11) 0.0135(10) 0.0046(10) 0.0214(10)
C12F 0.0645(13) 0.0649(13) 0.0651(12) 0.0132(12) 0.0046(11) 0.0210(12)
C13F 0.0647(12) 0.0649(12) 0.0651(10) 0.0129(11) 0.0045(10) 0.0207(11)
N1X 0.0643(9) 0.0647(9) 0.0650(9) 0.0138(9) 0.0046(9) 0.0218(9)
C1X 0.0643(9) 0.0647(9) 0.0650(9) 0.0138(9) 0.0046(9) 0.0217(9)
C2X 0.0643(9) 0.0648(9) 0.0651(9) 0.0137(9) 0.0046(9) 0.0217(9)
C3X 0.0643(8) 0.0647(8) 0.0651(8) 0.0137(8) 0.0046(8) 0.0216(8)
C4X 0.0643(9) 0.0647(9) 0.0651(9) 0.0137(9) 0.0046(9) 0.0217(9)
C5X 0.0643(10) 0.0647(9) 0.0650(9) 0.0138(9) 0.0046(9) 0.0217(9)
N2X 0.0648(11) 0.0650(11) 0.0650(10) 0.0127(10) 0.0045(10) 0.0205(10)
C6X 0.0648(11) 0.0650(11) 0.0650(11) 0.0127(10) 0.0045(10) 0.0205(10)
C7X 0.0647(10) 0.0649(11) 0.0651(10) 0.0126(10) 0.0045(10) 0.0205(10)
C8X 0.0647(8) 0.0649(8) 0.0650(8) 0.0126(8) 0.0045(7) 0.0205(7)
C9X 0.0647(9) 0.0650(9) 0.0650(9) 0.0127(9) 0.0045(8) 0.0204(9)
C10X 0.0647(10) 0.0650(10) 0.0650(9) 0.0127(9) 0.0046(9) 0.0204(9)
C11X 0.0644(11) 0.0648(12) 0.0651(11) 0.0135(11) 0.0046(11) 0.0215(11)
C12X 0.0644(13) 0.0648(13) 0.0651(12) 0.0133(12) 0.0046(12) 0.0212(12)
C13X 0.0646(11) 0.0649(11) 0.0650(10) 0.0130(10) 0.0045(10) 0.0207(10)
O1W 0.097(12) 0.035(8) 0.073(9) 0.000(8) 0.045(8) 0.009(8)
O2W 0.051(9) 0.046(8) 0.078(10) 0.008(8) -0.005(7) 0.018(7)
O3W 0.066(10) 0.074(12) 0.060(9) 0.002(8) -0.015(8) 0.013(8)
O4W 0.070(10) 0.072(10) 0.057(8) -0.017(7) -0.008(7) 0.027(8)
O5W 0.060(8) 0.038(7) 0.062(8) -0.003(6) 0.028(7) 0.003(6)
O6W 0.051(8) 0.047(8) 0.047(7) 0.009(6) 0.006(6) 0.016(6)
O7W 0.060(9) 0.063(9) 0.058(8) -0.003(7) 0.017(7) 0.010(7)
O8W 0.052(8) 0.056(9) 0.081(10) 0.035(7) 0.009(7) 0.015(7)
O9W 0.043(9) 0.118(14) 0.082(10) -0.014(9) 0.001(7) 0.025(9)
O10W 0.053(10) 0.085(12) 0.163(17) 0.045(12) 0.022(10) 0.023(9)
O11W 0.123(14) 0.123(15) 0.055(9) 0.008(9) 0.010(9) 0.067(12)
O12W 0.057(10) 0.136(16) 0.083(11) 0.040(11) 0.001(8) 0.007(10)
O13W 0.108(13) 0.072(11) 0.090(11) 0.034(9) 0.038(10) 0.030(10)
O1WA 0.110(16) 0.15(2) 0.147(19) 0.023(15) -0.010(14) 0.043(14)
O2WA 0.06(2) 0.07(2) 0.040(17) -0.016(14) -0.006(13) 0.013(16)
O3WA 0.103(19) 0.055(14) 0.040(11) 0.005(10) 0.008(12) 0.026(13)
O4WA 0.105(19) 0.033(12) 0.045(13) 0.009(10) 0.013(12) -0.014(12)
O5WA 0.12(2) 0.14(2) 0.13(2) 0.018(18) -0.025(16) 0.042(17)
O6WA 0.12(2) 0.076(17) 0.053(13) -0.012(12) -0.020(13) 0.055(16)
O7WA 0.08(2) 0.066(18) 0.053(15) 0.014(12) 0.020(16) 0.029(17)
O8WA 0.12(2) 0.11(2) 0.14(2) 0.036(17) -0.021(17) 0.025(16)
O9WA 0.03(2) 0.14(5) 0.04(2) -0.03(2) -0.004(16) 0.02(2)
O1AW 0.53(19) 0.09(5) 0.21(8) -0.08(5) 0.10(10) 0.10(8)
O2AW 0.040(17) 0.11(3) 0.044(18) -0.026(18) 0.001(13) 0.016(18)
O3AW 0.07(3) 0.07(3) 0.08(3) 0.03(3) -0.01(3) 0.03(3)
O4AW 0.07(2) 0.12(3) 0.13(3) 0.01(3) -0.03(2) -0.05(2)
O5AW 0.05(3) 0.02(2) 0.11(4) 0.01(2) -0.02(3) 0.004(19)
O6AW 0.04(3) 0.08(4) 0.10(4) 0.01(3) 0.01(3) 0.02(3)
O7AW 0.06(2) 0.018(19) 0.14(3) 0.00(2) 0.04(2) 0.017(17)
O1WB 0.08(2) 0.11(2) 0.037(15) 0.030(15) 0.017(14) 0.046(18)
O2WB 0.11(2) 0.08(2) 0.053(17) 0.027(15) 0.021(16) 0.027(18)
O3WB 0.09(3) 0.11(3) 0.17(3) 0.00(3) 0.03(3) 0.05(2)
O4WB 0.04(2) 0.08(3) 0.09(3) 0.02(2) -0.005(19) -0.02(2)
O5WB 0.04(2) 0.09(3) 0.05(2) 0.00(2) -0.01(2) 0.02(2)
O6WB 0.06(3) 0.05(3) 0.11(5) -0.02(3) 0.03(3) 0.02(2)
O7WB 0.11(2) 0.06(3) 0.06(2) 0.01(2) -0.003(18) 0.021(19)
O8WB 0.10(6) 0.03(3) 0.10(5) 0.02(3) 0.06(4) 0.03(3)
O9WB 0.07(3) 0.05(3) 0.02(2) 0.01(2) 0.01(2) 0.02(2)
O1BW 0.08(3) 0.07(3) 0.06(3) 0.02(2) -0.01(2) 0.04(3)
O2BW 0.04(3) 0.06(3) 0.02(3) 0.01(3) -0.01(2) 0.01(3)
O3BW 0.11(4) 0.11(4) 0.11(4) 0.019(7) 0.007(3) 0.033(12)
O4BW 0.03(2) 0.04(2) 0.08(3) -0.01(2) 0.01(2) -0.004(19)
O5BW 0.30(12) 0.30(12) 0.30(12) 0.05(4) 0.02(4) 0.10(5)
O6BW 0.07(5) 0.06(5) 0.06(5) 0.01(3) 0.01(4) 0.03(4)
O7BW 0.08(3) 0.08(3) 0.11(3) 0.01(3) -0.03(3) 0.03(3)
O8BW 0.10(4) 0.11(4) 0.11(4) 0.04(3) 0.01(3) 0.03(3)
O1WC 0.12(4) 0.11(4) 0.08(3) 0.03(3) -0.02(3) 0.01(3)
O2WC 0.08(6) 0.07(5) 0.08(5) -0.02(4) 0.00(4) 0.01(4)
O3WC 0.06(4) 0.07(4) 0.07(4) 0.00(3) 0.00(3) 0.03(3)
O5WC 0.08(3) 0.07(3) 0.10(3) 0.01(3) -0.02(3) 0.04(3)
O6WC 0.04(3) 0.05(3) 0.03(3) 0.01(2) 0.01(2) -0.02(2)
O7WC 0.06(3) 0.04(2) 0.06(3) 0.00(2) -0.04(2) 0.02(2)
O8WC 0.05(3) 0.07(4) 0.05(3) -0.01(3) -0.01(2) 0.02(3)

loop_
_atom_type_symbol
_atom_type_description
_atom_type_scat_dispersion_real
_atom_type_scat_dispersion_imag
_atom_type_scat_source
C C 0.0033 0.0016 'International Tables Vol C Tables 4.2.6.8 and 6.1.1.4'
H H 0.0000 0.0000 'International Tables Vol C Tables 4.2.6.8 and 6.1.1.4'
O O 0.0106 0.0060 'International Tables Vol C Tables 4.2.6.8 and 6.1.1.4'
S S 0.1246 0.1234 'International Tables Vol C Tables 4.2.6.8 and 6.1.1.4'
N N 0.0061 0.0033 'International Tables Vol C Tables 4.2.6.8 and 6.1.1.4'

loop_
_geom_angle_atom_site_label_1
_geom_angle_atom_site_label_2
_geom_angle_atom_site_label_3
_geom_angle
_geom_angle_site_symmetry_1
_geom_angle_site_symmetry_3
O1 C1 C2 119.2(14) . 2_675
O1 C1 C6 120.8(14) . .
C2 C1 C6 120.0(14) 2_675 .
C3 C2 C1 119.0(14) 2_675 2_675
C3 C2 C28 119.1(15) 2_675 .
C1 C2 C28 121.9(15) 2_675 .
C4 C3 C2 121.4(15) . 2_675
C4 C3 H3M 119.3 . .
C2 C3 H3M 119.3 2_675 .
C3 C4 C5 119.4(14) . .
C3 C4 S1 122.2(12) . .
C5 C4 S1 118.4(12) . .
C6 C5 C4 121.1(14) . .
C6 C5 H5M 119.4 . .
C4 C5 H5M 119.4 . .
C5 C6 C1 119.1(14) . .
C5 C6 C7 117.7(13) . .
C1 C6 C7 123.1(13) . .
C6 C7 C9 111.9(11) . .
C6 C7 H7M 109.2 . .
C9 C7 H7M 109.2 . .
C6 C7 H7U 109.2 . .
C9 C7 H7U 109.2 . .
H7M C7 H7U 107.9 . .
O5 C8 C9 121.0(13) . .
O5 C8 C13 118.9(13) . .
C9 C8 C13 120.1(13) . .
C10 C9 C8 118.8(14) . .
C10 C9 C7 119.0(13) . .
C8 C9 C7 122.1(12) . .
C9 C10 C11 121.2(15) . .
C9 C10 H10M 119.4 . .
C11 C10 H10M 119.4 . .
C12 C11 C10 119.4(14) . .
C12 C11 S2 122.3(12) . .
C10 C11 S2 118.3(12) . .
C11 C12 C13 120.7(15) . .
C11 C12 H12M 119.6 . .
C13 C12 H12M 119.6 . .
C12 C13 C8 119.7(14) . .
C12 C13 C14 121.3(14) . .
C8 C13 C14 119.0(13) . .
C13 C14 C16 115.7(13) . .
C13 C14 H14M 108.4 . .
C16 C14 H14M 108.4 . .
C13 C14 H14U 108.4 . .
C16 C14 H14U 108.4 . .
H14M C14 H14U 107.4 . .
O9 C15 C20 115.7(13) . .
O9 C15 C16 123.1(14) . .
C20 C15 C16 121.2(13) . .
C15 C16 C17 118.4(14) . .
C15 C16 C14 122.3(13) . .
C17 C16 C14 119.3(13) . .
C18 C17 C16 120.6(14) . .
C18 C17 H17M 119.7 . .
C16 C17 H17M 119.7 . .
C17 C18 C19 120.7(14) . .
C17 C18 S3 119.8(11) . .
C19 C18 S3 119.5(12) . .
C20 C19 C18 118.4(15) . .
C20 C19 H19M 120.8 . .
C18 C19 H19M 120.8 . .
C15 C20 C19 120.5(14) . .
C15 C20 C21 118.6(14) . .
C19 C20 C21 120.9(15) . .
C23 C21 C20 115.1(13) . .
C23 C21 H21M 108.5 . .
C20 C21 H21M 108.5 . .
C23 C21 H21U 108.5 . .
C20 C21 H21U 108.5 . .
H21M C21 H21U 107.5 . .
O13 C22 C23 124.2(14) . .
O13 C22 C27 115.1(13) . .
C23 C22 C27 120.6(15) . .
C22 C23 C24 118.3(14) . .
C22 C23 C21 120.3(14) . .
C24 C23 C21 121.5(13) . .
C25 C24 C23 121.2(13) . .
C25 C24 H24M 119.4 . .
C23 C24 H24M 119.4 . .
C24 C25 C26 119.3(15) . .
C24 C25 S4 119.8(12) . .
C26 C25 S4 120.6(12) . .
C27 C26 C25 120.1(15) . .
C27 C26 H26M 120.0 . .
C25 C26 H26M 120.0 . .
C26 C27 C22 120.4(14) . .
C26 C27 C28 122.1(14) . .
C22 C27 C28 117.5(13) . .
C2 C28 C27 113.4(13) . .
C2 C28 H28M 108.9 . .
C27 C28 H28M 108.9 . .
C2 C28 H28U 108.9 . .
C27 C28 H28U 108.9 . .
H28M C28 H28U 107.7 . .
C8 O5 H5H 109.5 . .
C15 O9 H9H 109.5 . .
C22 O13 H13H 109.5 . .
O3 S1 O4 115.6(9) . .
O3 S1 O2 111.6(10) . .
O4 S1 O2 108.5(9) . .
O3 S1 C4 106.7(8) . .
O4 S1 C4 106.2(7) . .
O2 S1 C4 107.8(8) . .
O7 S2 O6 112.2(7) . .
O7 S2 O8 111.2(7) . .
O6 S2 O8 113.2(7) . .
O7 S2 C11 106.2(7) . .
O6 S2 C11 107.2(7) . .
O8 S2 C11 106.4(7) . .
O12 S3 O11 112.7(9) . .
O12 S3 O10 113.5(11) . .
O11 S3 O10 110.2(9) . .
O12 S3 C18 107.4(7) . .
O11 S3 C18 107.2(8) . .
O10 S3 C18 105.4(8) . .
O16 S4 O15 112.5(7) . .
O16 S4 O14 112.2(7) . .
O15 S4 O14 112.3(7) . .
O16 S4 C25 107.5(7) . .
O15 S4 C25 105.4(7) . .
O14 S4 C25 106.4(7) . .
O18 S5 O20 113.9(10) . .
O18 S5 O19 112.3(9) . .
O20 S5 O19 109.7(9) . .
O18 S5 C32 107.4(6) . .
O20 S5 C32 106.6(6) . .
O19 S5 C32 106.5(6) . .
O17 C29 C34 122.2(13) . .
O17 C29 C30 117.3(12) . .
C34 C29 C30 120.5(14) . .
C31 C30 C29 119.1(14) . .
C31 C30 C35 120.4(14) . .
C29 C30 C35 120.5(14) . .
C30 C31 C32 120.7(15) . .
C30 C31 H31M 119.7 . .
C32 C31 H31M 119.7 . .
C33 C32 C31 119.1(15) . .
C33 C32 S5 122.6(12) . .
C31 C32 S5 118.3(12) . .
C32 C33 C34 121.6(14) . .
C32 C33 H33M 119.2 . .
C34 C33 H33M 119.2 . .
C33 C34 C29 118.9(14) . .
C33 C34 C56 120.2(11) . .
C29 C34 C56 120.7(12) . .
C41 C35 C30 115.5(11) . .
C41 C35 H35M 108.4 . .
C30 C35 H35M 108.4 . .
C41 C35 H35U 108.4 . .
C30 C35 H35U 108.4 . .
H35M C35 H35U 107.5 . .
O21 C36 C37 124.6(13) . .
O21 C36 C41 114.0(13) . .
C37 C36 C41 121.4(14) . .
C36 C37 C38 118.5(14) . .
C36 C37 C42 118.8(13) . .
C38 C37 C42 122.7(14) . .
C39 C38 C37 121.1(15) . .
C39 C38 H38M 119.4 . .
C37 C38 H38M 119.4 . .
C38 C39 C40 119.5(16) . .
C38 C39 S6 122.1(13) . .
C40 C39 S6 118.2(13) . .
C39 C40 C41 122.1(16) . .
C39 C40 H40M 119.0 . .
C41 C40 H40M 119.0 . .
C40 C41 C36 117.5(14) . .
C40 C41 C35 123.9(13) . .
C36 C41 C35 118.6(13) . .
C48 C42 C37 114.9(13) . .
C48 C42 H42M 108.5 . .
C37 C42 H42M 108.5 . .
C48 C42 H42U 108.5 . .
C37 C42 H42U 108.5 . .
H42M C42 H42U 107.5 . .
O25 C43 C48 116.3(13) . .
O25 C43 C44 121.4(13) . 2_756
C48 C43 C44 122.3(14) . 2_756
C45 C44 C43 117.7(14) . 2_756
C45 C44 C49 119.8(13) . .
C43 C44 C49 122.4(13) 2_756 .
C44 C45 C46 120.9(14) . .
C44 C45 H45M 119.5 . .
C46 C45 H45M 119.5 . .
C47 C46 C45 120.1(14) 2_756 .
C47 C46 S7 120.9(12) 2_756 .
C45 C46 S7 118.9(12) . .
C46 C47 C48 120.5(14) 2_756 .
C46 C47 H47M 119.7 2_756 .
C48 C47 H47M 119.7 . .
C43 C48 C47 118.4(14) . .
C43 C48 C42 121.1(13) . .
C47 C48 C42 120.5(14) . .
C55 C49 C44 115.5(12) . .
C55 C49 H49M 108.4 . .
C44 C49 H49M 108.4 . .
C55 C49 H49U 108.4 . .
C44 C49 H49U 108.4 . .
H49M C49 H49U 107.5 . .
O29 C50 C55 119.5(13) . .
O29 C50 C51 120.2(13) . .
C55 C50 C51 120.2(12) . .
C52 C51 C50 118.8(14) . .
C52 C51 C56 120.7(13) . .
C50 C51 C56 120.4(12) . .
C51 C52 C53 121.0(14) . .
C51 C52 H52M 119.5 . .
C53 C52 H52M 119.5 . .
C54 C53 C52 120.1(14) . .
C54 C53 S8A 116.3(15) . .
C52 C53 S8A 123.5(15) . .
C54 C53 S8B 122.9(15) . .
C52 C53 S8B 117.0(15) . .
S8A C53 S8B 8.7(17) . .
C53 C54 C55 120.3(15) . .
C53 C54 H54M 119.8 . .
C55 C54 H54M 119.8 . .
C54 C55 C50 119.6(14) . .
C54 C55 C49 120.2(14) . .
C50 C55 C49 120.3(13) . .
C51 C56 C34 116.1(11) . .
C51 C56 H56M 108.3 . .
C34 C56 H56M 108.3 . .
C51 C56 H56U 108.3 . .
C34 C56 H56U 108.3 . .
H56M C56 H56U 107.4 . .
C36 O21 H21H 109.5 . .
C43 O25 H25H 109.5 . .
O27 S7 O28 112.2(10) . .
O27 S7 O26 111.9(11) . .
O28 S7 O26 111.6(8) . .
O27 S7 C46 106.2(8) . .
O28 S7 C46 107.8(8) . .
O26 S7 C46 106.8(8) . .
C50 O29 H29H 109.5 . .
O22 S6 O23 113.6(9) . .
O22 S6 O24 113.4(10) . .
O23 S6 O24 110.7(9) . .
O22 S6 C39 107.2(8) . .
O23 S6 C39 105.0(8) . .
O24 S6 C39 106.2(8) . .
O32A S8A O31A 111(3) . .
O32A S8A O30A 114(4) . .
O31A S8A O30A 111(3) . .
O32A S8A C53 108(4) . .
O31A S8A C53 106(3) . .
O30A S8A C53 106(3) . .
O30B S8B O32B 109(4) . .
O30B S8B O31B 114(2) . .
O32B S8B O31B 114(3) . .
O30B S8B C53 108(3) . .
O32B S8B C53 104(4) . .
O31B S8B C53 107(2) . .
C1A N1A C5A 122.2(19) . .
C1A N1A H1AN 118.9 . .
C5A N1A H1AN 118.9 . .
N1A C1A C2A 121(2) . .
N1A C1A H1A 119.5 . .
C2A C1A H1A 119.5 . .
C1A C2A C3A 119.7(18) . .
C1A C2A H2A 120.2 . .
C3A C2A H2A 120.2 . .
C4A C3A C2A 117(2) . .
C4A C3A C11A 120.7(19) . .
C2A C3A C11A 122.0(18) . .
C5A C4A C3A 121(2) . .
C5A C4A H4A 119.4 . .
C3A C4A H4A 119.4 . .
N1A C5A C4A 118.6(18) . .
N1A C5A H5A 120.7 . .
C4A C5A H5A 120.7 . .
C6A N2A C10A 122.1(18) . .
C6A N2A H2AN 119.0 . .
C10A N2A H2AN 119.0 . .
N2A C6A C7A 121(2) . .
N2A C6A H6A 119.4 . .
C7A C6A H6A 119.4 . .
C8A C7A C6A 121(2) . .
C8A C7A H7A 119.6 . .
C6A C7A H7A 119.6 . .
C7A C8A C9A 117(2) . .
C7A C8A C13A 114(2) . .
C9A C8A C13A 129(2) . .
C10A C9A C8A 120(2) . .
C10A C9A H9A 119.8 . .
C8A C9A H9A 119.8 . .
N2A C10A C9A 118(2) . .
N2A C10A H10A 121.0 . .
C9A C10A H10A 121.0 . .
C3A C11A C12A 118.4(18) . .
C3A C11A H11A 107.7 . .
C12A C11A H11A 107.7 . .
C3A C11A H11I 107.7 . .
C12A C11A H11I 107.7 . .
H11A C11A H11I 107.1 . .
C13A C12A C11A 109.6(17) . .
C13A C12A H12A 109.8 . .
C11A C12A H12A 109.8 . .
C13A C12A H12I 109.8 . .
C11A C12A H12I 109.8 . .
H12A C12A H12I 108.2 . .
C8A C13A C12A 108.7(18) . .
C8A C13A H13A 109.9 . .
C12A C13A H13A 109.9 . .
C8A C13A H13I 109.9 . .
C12A C13A H13I 109.9 . .
H13A C13A H13I 108.3 . .
C1B N1B C5B 119.9(15) . .
C1B N1B H1BN 120.0 . .
C5B N1B H1BN 120.0 . .
N1B C1B C2B 120.5(18) . .
N1B C1B H1B 119.8 . .
C2B C1B H1B 119.8 . .
C3B C2B C1B 121.3(17) . .
C3B C2B H2B 119.3 . .
C1B C2B H2B 119.3 . .
C2B C3B C4B 118.2(17) . .
C2B C3B C11B 120.2(18) . .
C4B C3B C11B 121.6(19) . .
C5B C4B C3B 119(2) . .
C5B C4B H4B 120.4 . .
C3B C4B H4B 120.4 . .
N1B C5B C4B 120.8(18) . .
N1B C5B H5B 119.6 . .
C4B C5B H5B 119.6 . .
C6B N2B C10B 121.8(15) . .
C6B N2B H2BN 119.1 . .
C10B N2B H2BN 119.1 . .
N2B C6B C7B 120.8(16) . .
N2B C6B H6B 119.6 . .
C7B C6B H6B 119.6 . .
C6B C7B C8B 120.1(16) . .
C6B C7B H7B 120.0 . .
C8B C7B H7B 120.0 . .
C7B C8B C9B 117.7(16) . .
C7B C8B C13B 121.5(16) . .
C9B C8B C13B 120.8(17) . .
C10B C9B C8B 120.0(17) . .
C10B C9B H9B 120.0 . .
C8B C9B H9B 120.0 . .
N2B C10B C9B 119.7(17) . .
N2B C10B H10B 120.2 . .
C9B C10B H10B 120.2 . .
C12B C11B C3B 109.8(15) . .
C12B C11B H11B 109.7 . .
C3B C11B H11B 109.7 . .
C12B C11B H11O 109.7 . .
C3B C11B H11O 109.7 . .
H11B C11B H11O 108.2 . .
C11B C12B C13B 110.7(14) . .
C11B C12B H12B 109.5 . .
C13B C12B H12B 109.5 . .
C11B C12B H12O 109.5 . .
C13B C12B H12O 109.5 . .
H12B C12B H12O 108.1 . .
C8B C13B C12B 109.7(14) . .
C8B C13B H13B 109.7 . .
C12B C13B H13B 109.7 . .
C8B C13B H13O 109.7 . .
C12B C13B H13O 109.7 . .
H13B C13B H13O 108.2 . .
C1C N1C C5C 120.0 . .
C1C N1C H1CN 120.0 . .
C5C N1C H1CN 120.0 . .
N1C C1C C2C 120.0 . .
N1C C1C H1C 120.0 . .
C2C C1C H1C 120.0 . .
C1C C2C C3C 120.0 . .
C1C C2C H2C 120.0 . .
C3C C2C H2C 120.0 . .
C4C C3C C2C 120.0 . .
C4C C3C C11C 138(2) . .
C2C C3C C11C 96.3(19) . .
C3C C4C C5C 120.0 . .
C3C C4C H4C 120.0 . .
C5C C4C H4C 120.0 . .
C4C C5C N1C 120.0 . .
C4C C5C H5C 120.0 . .
N1C C5C H5C 120.0 . .
C6C N2C C10C 120.0 . .
C6C N2C H2CN 120.0 . .
C10C N2C H2CN 120.0 . .
N2C C6C C7C 120.0 . .
N2C C6C H6C 120.0 . .
C7C C6C H6C 120.0 . .
C8C C7C C6C 120.0 . .
C8C C7C H7C 120.0 . .
C6C C7C H7C 120.0 . .
C7C C8C C9C 120.0 . .
C7C C8C C13C 119(2) . .
C9C C8C C13C 121(2) . .
C8C C9C C10C 120.0 . .
C8C C9C H9C 120.0 . .
C10C C9C H9C 120.0 . .
C9C C10C N2C 120.0 . .
C9C C10C H10C 120.0 . .
N2C C10C H10C 120.0 . .
C3C C11C C12C 97.9(18) . .
C3C C11C H11C 112.2 . .
C12C C11C H11C 112.2 . .
C3C C11C H11Y 112.2 . .
C12C C11C H11Y 112.2 . .
H11C C11C H11Y 109.8 . .
C11C C12C C13C 108.7(19) . .
C11C C12C H12C 110.0 . .
C13C C12C H12C 110.0 . .
C11C C12C H12Y 110.0 . .
C13C C12C H12Y 110.0 . .
H12C C12C H12Y 108.3 . .
C8C C13C C12C 112(2) . .
C8C C13C H13C 109.2 . .
C12C C13C H13C 109.2 . .
C8C C13C H13Y 109.2 . .
C12C C13C H13Y 109.2 . .
H13C C13C H13Y 107.9 . .
C1Z N1Z C5Z 120.0 . .
C1Z N1Z H1ZN 120.0 . .
C5Z N1Z H1ZN 120.0 . .
C2Z C1Z N1Z 120.0 . .
C2Z C1Z H1Z 120.0 . .
N1Z C1Z H1Z 120.0 . .
C1Z C2Z C3Z 120.0 . .
C1Z C2Z H2Z 120.0 . .
C3Z C2Z H2Z 120.0 . .
C2Z C3Z C4Z 120.0 . .
C2Z C3Z C11Z 117(2) . .
C4Z C3Z C11Z 123(2) . .
C5Z C4Z C3Z 120.0 . .
C5Z C4Z H4Z 120.0 . .
C3Z C4Z H4Z 120.0 . .
C4Z C5Z N1Z 120.0 . .
C4Z C5Z H5Z 120.0 . .
N1Z C5Z H5Z 120.0 . .
C6Z N2Z C10Z 120.0 . .
C6Z N2Z H2ZN 120.0 . .
C10Z N2Z H2ZN 120.0 . .
N2Z C6Z C7Z 120.0 . .
N2Z C6Z H6Z 120.0 . .
C7Z C6Z H6Z 120.0 . .
C8Z C7Z C6Z 120.0 . .
C8Z C7Z H7Z 120.0 . .
C6Z C7Z H7Z 120.0 . .
C7Z C8Z C9Z 120.0 . .
C7Z C8Z C13Z 104(2) . .
C9Z C8Z C13Z 134(2) . .
C8Z C9Z C10Z 120.0 . .
C8Z C9Z H9Z 120.0 . .
C10Z C9Z H9Z 120.0 . .
C9Z C10Z N2Z 120.0 . .
C9Z C10Z H10Z 120.0 . .
N2Z C10Z H10Z 120.0 . .
C12Z C11Z C3Z 116(3) . .
C12Z C11Z H11Z 108.4 . .
C3Z C11Z H11Z 108.4 . .
C12Z C11Z H11L 108.4 . .
C3Z C11Z H11L 108.4 . .
H11Z C11Z H11L 107.4 . .
C11Z C12Z C13Z 121(3) . .
C11Z C12Z H12Z 107.0 . .
C13Z C12Z H12Z 107.0 . .
C11Z C12Z H12L 107.0 . .
C13Z C12Z H12L 107.0 . .
H12Z C12Z H12L 106.7 . .
C12Z C13Z C8Z 121(2) . .
C12Z C13Z H13Z 107.2 . .
C8Z C13Z H13Z 107.2 . .
C12Z C13Z H13L 107.2 . .
C8Z C13Z H13L 107.2 . .
H13Z C13Z H13L 106.8 . .
C1D N1D C5D 120.0 . .
C1D N1D H1DN 120.0 . .
C5D N1D H1DN 120.0 . .
N1D C1D C2D 120.0 . .
N1D C1D H1D 120.0 . .
C2D C1D H1D 120.0 . .
C1D C2D C3D 120.0 . .
C1D C2D H2D 120.0 . .
C3D C2D H2D 120.0 . .
C2D C3D C4D 120.0 . .
C2D C3D C11D 118(2) . .
C4D C3D C11D 122(2) . .
C5D C4D C3D 120.0 . .
C5D C4D H4D 120.0 . .
C3D C4D H4D 120.0 . .
C4D C5D N1D 120.0 . .
C4D C5D H5D 120.0 . .
N1D C5D H5D 120.0 . .
C6D N2D C10D 120.0 . .
C6D N2D H2DN 120.0 . .
C10D N2D H2DN 120.0 . .
C7D C6D N2D 120.0 . .
C7D C6D H6D 120.0 . .
N2D C6D H6D 120.0 . .
C6D C7D C8D 120.0 . .
C6D C7D H7D 120.0 . .
C8D C7D H7D 120.0 . .
C9D C8D C7D 120.0 . .
C9D C8D C13D 113(2) . .
C7D C8D C13D 127(2) . .
C8D C9D C10D 120.0 . .
C8D C9D H9D 120.0 . .
C10D C9D H9D 120.0 . .
C9D C10D N2D 120.0 . .
C9D C10D H10D 120.0 . .
N2D C10D H10D 120.0 . .
C3D C11D C12D 116(2) . .
C3D C11D H11D 108.3 . .
C12D C11D H11D 108.3 . .
C3D C11D H11N 108.3 . .
C12D C11D H11N 108.3 . .
H11D C11D H11N 107.4 . .
C13D C12D C11D 119(2) . .
C13D C12D H12D 107.5 . .
C11D C12D H12D 107.5 . .
C13D C12D H12N 107.5 . .
C11D C12D H12N 107.5 . .
H12D C12D H12N 107.0 . .
C8D C13D C12D 113(3) . .
C8D C13D H13D 109.0 . .
C12D C13D H13D 109.0 . .
C8D C13D H13N 109.0 . .
C12D C13D H13N 109.0 . .
H13D C13D H13N 107.8 . .
C1J N1J C5J 120.0 . .
C1J N1J H1JN 120.0 . .
C5J N1J H1JN 120.0 . .
N1J C1J C2J 120.0 . .
N1J C1J H1J 120.0 . .
C2J C1J H1J 120.0 . .
C3J C2J C1J 120.0 . .
C3J C2J H2J 120.0 . .
C1J C2J H2J 120.0 . .
C2J C3J C4J 120.0 . .
C2J C3J C11J 118(2) . .
C4J C3J C11J 121(2) . .
C5J C4J C3J 120.0 . .
C5J C4J H4J 120.0 . .
C3J C4J H4J 120.0 . .
C4J C5J N1J 120.0 . .
C4J C5J H5J 120.0 . .
N1J C5J H5J 120.0 . .
C6J N2J C10J 120.0 . .
C6J N2J H2JN 120.0 . .
C10J N2J H2JN 120.0 . .
C7J C6J N2J 120.0 . .
C7J C6J H6J 120.0 . .
N2J C6J H6J 120.0 . .
C6J C7J C8J 120.0 . .
C6J C7J H7J 120.0 . .
C8J C7J H7J 120.0 . .
C9J C8J C7J 120.0 . .
C9J C8J C13J 110(3) . .
C7J C8J C13J 130(3) . .
C8J C9J C10J 120.0 . .
C8J C9J H9J 120.0 . .
C10J C9J H9J 120.0 . .
C9J C10J N2J 120.0 . .
C9J C10J H10J 120.0 . .
N2J C10J H10J 120.0 . .
C12J C11J C3J 102(2) . .
C12J C11J H11J 111.3 . .
C3J C11J H11J 111.3 . .
C12J C11J H11P 111.3 . .
C3J C11J H11P 111.3 . .
H11J C11J H11P 109.2 . .
C11J C12J C13J 101(3) . .
C11J C12J H12J 111.6 . .
C13J C12J H12J 111.6 . .
C11J C12J H12P 111.6 . .
C13J C12J H12P 111.6 . .
H12J C12J H12P 109.4 . .
C8J C13J C12J 115(3) . .
C8J C13J H13J 108.4 . .
C12J C13J H13J 108.4 . .
C8J C13J H13P 108.4 . .
C12J C13J H13P 108.4 . .
H13J C13J H13P 107.5 . .
C1G N1G C5G 120.0(2) . .
C1G N1G H1GN 120.0 . .
C5G N1G H1GN 120.0 . .
C2G C1G N1G 120.00(19) . .
C2G C1G H1G 120.0 . .
N1G C1G H1G 120.0 . .
C3G C2G C1G 119.9(3) . .
C3G C2G H2G 120.1 . .
C1G C2G H2G 120.1 . .
C2G C3G C4G 119.5(2) . .
C2G C3G C11G 137.9(15) . .
C4G C3G C11G 100.8(11) . .
C5G C4G C3G 119.8(4) . .
C5G C4G H4G 120.1 . .
C3G C4G H4G 120.1 . .
C4G C5G N1G 120.0(3) . .
C4G C5G H5G 120.0 . .
N1G C5G H5G 120.0 . .
C3G C11G C12G 100.6(14) . .
C3G C11G H11G 111.6 . .
C12G C11G H11G 111.6 . .
C3G C11G H11R 111.6 . .
C12G C11G H11R 111.6 . .
H11G C11G H11R 109.4 . .
C11G C12G C13G 98.5(14) . .
C11G C12G H12G 112.1 . .
C13G C12G H12G 112.1 . .
C11G C12G H12R 112.1 . .
C13G C12G H12R 112.1 . .
H12G C12G H12R 109.7 . .
C10G N2G C6G 120.0 . .
C10G N2G H2GN 120.0 . .
C6G N2G H2GN 120.0 . .
N2G C10G C9G 120.0 . .
N2G C10G H10G 120.0 . .
C9G C10G H10G 120.0 . .
C8G C9G C10G 120.0 . .
C8G C9G H9G 120.0 . .
C10G C9G H9G 120.0 . .
C9G C8G C7G 120.0 . .
C9G C8G C13G 102.4(11) . .
C7G C8G C13G 137.5(11) . .
C6G C7G C8G 120.0 . .
C6G C7G H7G 120.0 . .
C8G C7G H7G 120.0 . .
C7G C6G N2G 120.0 . .
C7G C6G H6G 120.0 . .
N2G C6G H6G 120.0 . .
C8G C13G C12G 110.4(16) . .
C8G C13G H13G 109.6 . .
C12G C13G H13G 109.6 . .
C8G C13G H13R 109.6 . .
C12G C13G H13R 109.6 . .
H13G C13G H13R 108.1 . .
C1F N1F C5F 120.0 . .
C1F N1F H1FN 120.0 . .
C5F N1F H1FN 120.0 . .
N1F C1F C2F 120.0 . .
N1F C1F H1F 120.0 . .
C2F C1F H1F 120.0 . .
C3F C2F C1F 120.0 . .
C3F C2F H2F 120.0 . .
C1F C2F H2F 120.0 . .
C2F C3F C4F 120.0 . .
C2F C3F C11F 135(2) . .
C4F C3F C11F 98.0(12) . .
C3F C4F C5F 120.0 . .
C3F C4F H4F 120.0 . .
C5F C4F H4F 120.0 . .
C4F C5F N1F 120.0 . .
C4F C5F H5F 120.0 . .
N1F C5F H5F 120.0 . .
C6F N2F C10F 120.0 . .
C6F N2F H2FN 120.0 . .
C10F N2F H2FN 120.0 . .
C7F C6F N2F 120.0 . .
C7F C6F H6F 120.0 . .
N2F C6F H6F 120.0 . .
C8F C7F C6F 120.0 . .
C8F C7F H7F 120.0 . .
C6F C7F H7F 120.0 . .
C9F C8F C7F 120.0 . .
C9F C8F C13F 98.5(12) . .
C7F C8F C13F 141.2(13) . .
C8F C9F C10F 120.0 . .
C8F C9F H9F 120.0 . .
C10F C9F H9F 120.0 . .
C9F C10F N2F 120.0 . .
C9F C10F H10F 120.0 . .
N2F C10F H10F 120.0 . .
C3F C11F C12F 137(3) . .
C3F C11F H11F 103.0 . .
C12F C11F H11F 103.0 . .
C3F C11F H11S 103.0 . .
C12F C11F H11S 103.0 . .
H11F C11F H11S 105.1 . .
C13F C12F C11F 110.1(12) . .
C13F C12F H12F 109.6 . .
C11F C12F H12F 109.6 . .
C13F C12F H12S 109.6 . .
C11F C12F H12S 109.6 . .
H12F C12F H12S 108.2 . .
C12F C13F C8F 120(2) . .
C12F C13F H13F 107.4 . .
C8F C13F H13F 107.4 . .
C12F C13F H13S 107.4 . .
C8F C13F H13S 107.4 . .
H13F C13F H13S 106.9 . .
C1X N1X C5X 120.0 . .
C1X N1X H1XN 120.0 . .
C5X N1X H1XN 120.0 . .
N1X C1X C2X 120.0 . .
N1X C1X H1X 120.0 . .
C2X C1X H1X 120.0 . .
C3X C2X C1X 120.0 . .
C3X C2X H2X 120.0 . .
C1X C2X H2X 120.0 . .
C2X C3X C4X 120.0 . .
C2X C3X C11X 140.3(15) . .
C4X C3X C11X 98.2(12) . .
C5X C4X C3X 120.0 . .
C5X C4X H4X 120.0 . .
C3X C4X H4X 120.0 . .
C4X C5X N1X 120.0 . .
C4X C5X H5X 120.0 . .
N1X C5X H5X 120.0 . .
C6X N2X C10X 120.0 . .
C6X N2X H2XN 120.0 . .
C10X N2X H2XN 120.0 . .
N2X C6X C7X 120.0 . .
N2X C6X H6X 120.0 . .
C7X C6X H6X 120.0 . .
C8X C7X C6X 120.0 . .
C8X C7X H7X 120.0 . .
C6X C7X H7X 120.0 . .
C9X C8X C7X 120.0 . .
C9X C8X C13X 97.3(12) . .
C7X C8X C13X 140.2(19) . .
C8X C9X C10X 120.00(5) . .
C8X C9X H9X 120.0 . .
C10X C9X H9X 120.0 . .
C9X C10X N2X 120.0 . .
C9X C10X H10X 120.0 . .
N2X C10X H10X 120.0 . .
C3X C11X C12X 114(2) . .
C3X C11X H11X 108.7 . .
C12X C11X H11X 108.7 . .
C3X C11X H11T 108.7 . .
C12X C11X H11T 108.7 . .
H11X C11X H11T 107.6 . .
C13X C12X C11X 109.9(13) . .
C13X C12X H12X 109.7 . .
C11X C12X H12X 109.7 . .
C13X C12X H12T 109.7 . .
C11X C12X H12T 109.7 . .
H12X C12X H12T 108.2 . .
C8X C13X C12X 135(4) . .
C8X C13X H13X 103.4 . .
C12X C13X H13X 103.4 . .
C8X C13X H13T 103.4 . .
C12X C13X H13T 103.4 . .
H13X C13X H13T 105.2 . .
H1W O1W H2W 127(10) . .
H3W O2W H4W 79(10) . .
H5W O3W H6W 114(10) . .

loop_
_geom_bond_atom_site_label_1
_geom_bond_atom_site_label_2
_geom_bond_distance
_geom_bond_site_symmetry_2
C1 O1 1.344(18) .
C1 C2 1.40(2) 2_675
C1 C6 1.42(2) .
C2 C3 1.40(2) 2_675
C2 C1 1.40(2) 2_675
C2 C28 1.51(2) .
C3 C4 1.37(2) .
C3 C2 1.40(2) 2_675
C3 H3M 0.9500 .
C4 C5 1.39(2) .
C4 S1 1.759(16) .
C5 C6 1.38(2) .
C5 H5M 0.9500 .
C6 C7 1.52(2) .
C7 C9 1.55(2) .
C7 H7M 0.9900 .
C7 H7U 0.9900 .
C8 O5 1.352(17) .
C8 C9 1.40(2) .
C8 C13 1.41(2) .
C9 C10 1.39(2) .
C10 C11 1.41(2) .
C10 H10M 0.9500 .
C11 C12 1.37(2) .
C11 S2 1.753(15) .
C12 C13 1.40(2) .
C12 H12M 0.9500 .
C13 C14 1.52(2) .
C14 C16 1.52(2) .
C14 H14M 0.9900 .
C14 H14U 0.9900 .
C15 O9 1.366(17) .
C15 C20 1.39(2) .
C15 C16 1.39(2) .
C16 C17 1.41(2) .
C17 C18 1.38(2) .
C17 H17M 0.9500 .
C18 C19 1.41(2) .
C18 S3 1.759(15) .
C19 C20 1.40(2) .
C19 H19M 0.9500 .
C20 C21 1.53(2) .
C21 C23 1.51(2) .
C21 H21M 0.9900 .
C21 H21U 0.9900 .
C22 O13 1.358(19) .
C22 C23 1.39(2) .
C22 C27 1.40(2) .
C23 C24 1.39(2) .
C24 C25 1.38(2) .
C24 H24M 0.9500 .
C25 C26 1.41(2) .
C25 S4 1.762(16) .
C26 C27 1.35(2) .
C26 H26M 0.9500 .
C27 C28 1.55(2) .
C28 H28M 0.9900 .
C28 H28U 0.9900 .
O2 S1 1.468(14) .
O3 S1 1.437(15) .
O4 S1 1.448(12) .
O5 H5H 0.8400 .
O6 S2 1.4584(17) .
O7 S2 1.457(12) .
O8 S2 1.4632(17) .
O9 H9H 0.8400 .
O10 S3 1.454(15) .
O11 S3 1.441(13) .
O12 S3 1.437(14) .
O13 H13H 0.8400 .
O14 S4 1.466(13) .
O15 S4 1.453(11) .
O16 S4 1.449(11) .
S5 O18 1.430(13) .
S5 O20 1.451(14) .
S5 O19 1.457(13) .
S5 C32 1.761(16) .
C29 O17 1.361(15) .
C29 C34 1.40(2) .
C29 C30 1.41(2) .
C30 C31 1.38(2) .
C30 C35 1.51(2) .
C31 C32 1.41(2) .
C31 H31M 0.9500 .
C32 C33 1.38(2) .
C33 C34 1.39(2) .
C33 H33M 0.9500 .
C34 C56 1.535(16) .
C35 C41 1.50(2) .
C35 H35M 0.9900 .
C35 H35U 0.9900 .
C36 O21 1.359(18) .
C36 C37 1.39(2) .
C36 C41 1.41(2) .
C37 C38 1.39(2) .
C37 C42 1.54(2) .
C38 C39 1.37(2) .
C38 H38M 0.9500 .
C39 C40 1.38(2) .
C39 S6 1.768(17) .
C40 C41 1.38(2) .
C40 H40M 0.9500 .
C42 C48 1.49(2) .
C42 H42M 0.9900 .
C42 H42U 0.9900 .
C43 O25 1.369(17) .
C43 C48 1.39(2) .
C43 C44 1.40(2) 2_756
C44 C45 1.39(2) .
C44 C43 1.40(2) 2_756
C44 C49 1.52(2) .
C45 C46 1.40(2) .
C45 H45M 0.9500 .
C46 C47 1.38(2) 2_756
C46 S7 1.766(15) .
C47 C46 1.38(2) 2_756
C47 C48 1.39(2) .
C47 H47M 0.9500 .
C49 C55 1.51(2) .
C49 H49M 0.9900 .
C49 H49U 0.9900 .
C50 O29 1.345(16) .
C50 C55 1.40(2) .
C50 C51 1.42(2) .
C51 C52 1.38(2) .
C51 C56 1.52(2) .
C52 C53 1.39(2) .
C52 H52M 0.9500 .
C53 C54 1.39(2) .
C53 S8A 1.77(6) .
C53 S8B 1.78(5) .
C54 C55 1.39(2) .
C54 H54M 0.9500 .
C56 H56M 0.9900 .
C56 H56U 0.9900 .
O21 H21H 0.8400 .
O22 S6 1.424(14) .
O23 S6 1.454(14) .
O24 S6 1.483(15) .
O25 H25H 0.8400 .
S7 O27 1.430(15) .
S7 O28 1.437(13) .
S7 O26 1.454(14) .
O29 H29H 0.8400 .
S8A O32A 1.458(2) .
S8A O31A 1.459(2) .
S8A O30A 1.463(2) .
S8B O30B 1.458(2) .
S8B O32B 1.463(2) .
S8B O31B 1.463(2) .
N1A C1A 1.32(2) .
N1A C5A 1.35(2) .
N1A H1AN 0.8800 .
C1A C2A 1.35(3) .
C1A H1A 0.9500 .
C2A C3A 1.42(3) .
C2A H2A 0.9500 .
C3A C4A 1.37(3) .
C3A C11A 1.49(3) .
C4A C5A 1.37(3) .
C4A H4A 0.9500 .
C5A H5A 0.9500 .
N2A C6A 1.31(2) .
N2A C10A 1.36(3) .
N2A H2AN 0.8800 .
C6A C7A 1.36(3) .
C6A H6A 0.9500 .
C7A C8A 1.35(3) .
C7A H7A 0.9500 .
C8A C9A 1.42(3) .
C8A C13A 1.52(3) .
C9A C10A 1.37(3) .
C9A H9A 0.9500 .
C10A H10A 0.9500 .
C11A C12A 1.56(3) .
C11A H11A 0.9900 .
C11A H11I 0.9900 .
C12A C13A 1.5200(2) .
C12A H12A 0.9900 .
C12A H12I 0.9900 .
C13A H13A 0.9900 .
C13A H13I 0.9900 .
N1B C1B 1.33(2) .
N1B C5B 1.35(2) .
N1B H1BN 0.8800 .
C1B C2B 1.38(2) .
C1B H1B 0.9500 .
C2B C3B 1.34(3) .
C2B H2B 0.9500 .
C3B C4B 1.40(3) .
C3B C11B 1.54(3) .
C4B C5B 1.38(3) .
C4B H4B 0.9500 .
C5B H5B 0.9500 .
N2B C6B 1.33(2) .
N2B C10B 1.34(2) .
N2B H2BN 0.8800 .
C6B C7B 1.35(2) .
C6B H6B 0.9500 .
C7B C8B 1.39(2) .
C7B H7B 0.9500 .
C8B C9B 1.40(2) .
C8B C13B 1.49(2) .
C9B C10B 1.37(3) .
C9B H9B 0.9500 .
C10B H10B 0.9500 .
C11B C12B 1.53(2) .
C11B H11B 0.9900 .
C11B H11O 0.9900 .
C12B C13B 1.56(2) .
C12B H12B 0.9900 .
C12B H12O 0.9900 .
C13B H13B 0.9900 .
C13B H13O 0.9900 .
N1C C1C 1.3900 .
N1C C5C 1.3900 .
N1C H1CN 0.8800 .
C1C C2C 1.3900 .
C1C H1C 0.9500 .
C2C C3C 1.3900 .
C2C H2C 0.9500 .
C3C C4C 1.3900 .
C3C C11C 1.517(18) .
C4C C5C 1.3900 .
C4C H4C 0.9500 .
C5C H5C 0.9500 .
N2C C6C 1.3900 .
N2C C10C 1.3900 .
N2C H2CN 0.8800 .
C6C C7C 1.3900 .
C6C H6C 0.9500 .
C7C C8C 1.3900 .
C7C H7C 0.9500 .
C8C C9C 1.3900 .
C8C C13C 1.514(18) .
C9C C10C 1.3900 .
C9C H9C 0.9500 .
C10C H10C 0.9500 .
C11C C12C 1.527(19) .
C11C H11C 0.9900 .
C11C H11Y 0.9900 .
C12C C13C 1.531(19) .
C12C H12C 0.9900 .
C12C H12Y 0.9900 .
C13C H13C 0.9900 .
C13C H13Y 0.9900 .
N1Z C1Z 1.3900 .
N1Z C5Z 1.3900 .
N1Z H1ZN 0.8800 .
C1Z C2Z 1.3900 .
C1Z H1Z 0.9500 .
C2Z C3Z 1.3900 .
C2Z H2Z 0.9500 .
C3Z C4Z 1.3900 .
C3Z C11Z 1.525(18) .
C4Z C5Z 1.3900 .
C4Z H4Z 0.9500 .
C5Z H5Z 0.9500 .
N2Z C6Z 1.3900 .
N2Z C10Z 1.3900 .
N2Z H2ZN 0.8800 .
C6Z C7Z 1.3900 .
C6Z H6Z 0.9500 .
C7Z C8Z 1.3900 .
C7Z H7Z 0.9500 .
C8Z C9Z 1.3900 .
C8Z C13Z 1.554(18) .
C9Z C10Z 1.3900 .
C9Z H9Z 0.9500 .
C10Z H10Z 0.9500 .
C11Z C12Z 1.520(2) .
C11Z H11Z 0.9900 .
C11Z H11L 0.9900 .
C12Z C13Z 1.520(2) .
C12Z H12Z 0.9900 .
C12Z H12L 0.9900 .
C13Z H13Z 0.9900 .
C13Z H13L 0.9900 .
N1D C1D 1.3900 .
N1D C5D 1.3900 .
N1D H1DN 0.8800 .
C1D C2D 1.3900 .
C1D H1D 0.9500 .
C2D C3D 1.3900 .
C2D H2D 0.9500 .
C3D C4D 1.3900 .
C3D C11D 1.520(2) .
C4D C5D 1.3900 .
C4D H4D 0.9500 .
C5D H5D 0.9500 .
N2D C6D 1.3900 .
N2D C10D 1.3900 .
N2D H2DN 0.8800 .
C6D C7D 1.3900 .
C6D H6D 0.9500 .
C7D C8D 1.3900 .
C7D H7D 0.9500 .
C8D C9D 1.3900 .
C8D C13D 1.48(3) .
C9D C10D 1.3900 .
C9D H9D 0.9500 .
C10D H10D 0.9500 .
C11D C12D 1.533(19) .
C11D H11D 0.9900 .
C11D H11N 0.9900 .
C12D C13D 1.513(19) .
C12D H12D 0.9900 .
C12D H12N 0.9900 .
C13D H13D 0.9900 .
C13D H13N 0.9900 .
N1J C1J 1.3900 .
N1J C5J 1.3900 .
N1J H1JN 0.8800 .
C1J C2J 1.3900 .
C1J H1J 0.9500 .
C2J C3J 1.3900 .
C2J H2J 0.9500 .
C3J C4J 1.3900 .
C3J C11J 1.520(2) .
C4J C5J 1.3900 .
C4J H4J 0.9500 .
C5J H5J 0.9500 .
N2J C6J 1.3900 .
N2J C10J 1.3900 .
N2J H2JN 0.8800 .
C6J C7J 1.3900 .
C6J H6J 0.9500 .
C7J C8J 1.3900 .
C7J H7J 0.9500 .
C8J C9J 1.3900 .
C8J C13J 1.520(2) .
C9J C10J 1.3900 .
C9J H9J 0.9500 .
C10J H10J 0.9500 .
C11J C12J 1.520(2) .
C11J H11J 0.9900 .
C11J H11P 0.9900 .
C12J C13J 1.520(2) .
C12J H12J 0.9900 .
C12J H12P 0.9900 .
C13J H13J 0.9900 .
C13J H13P 0.9900 .
N1G C1G 1.390(2) .
N1G C5G 1.390(2) .
N1G H1GN 0.8800 .
C1G C2G 1.390(2) .
C1G H1G 0.9500 .
C2G C3G 1.390(2) .
C2G H2G 0.9500 .
C3G C4G 1.398(2) .
C3G C11G 1.520(2) .
C4G C5G 1.390(2) .
C4G H4G 0.9500 .
C5G H5G 0.9500 .
C11G C12G 1.520(2) .
C11G H11G 0.9900 .
C11G H11R 0.9900 .
C12G C13G 1.521(2) .
C12G H12G 0.9900 .
C12G H12R 0.9900 .
N2G C10G 1.3900 .
N2G C6G 1.3900 .
N2G H2GN 0.8800 .
C10G C9G 1.3900 .
C10G H10G 0.9500 .
C9G C8G 1.3900 .
C9G H9G 0.9500 .
C8G C7G 1.3900 .
C8G C13G 1.5200 .
C7G C6G 1.3900 .
C7G H7G 0.9500 .
C6G H6G 0.9500 .
C13G H13G 0.9900 .
C13G H13R 0.9900 .
N1F C1F 1.3900 .
N1F C5F 1.3900 .
N1F H1FN 0.8800 .
C1F C2F 1.3900 .
C1F H1F 0.9500 .
C2F C3F 1.3900 .
C2F H2F 0.9500 .
C3F C4F 1.3900 .
C3F C11F 1.5200 .
C4F C5F 1.3900 .
C4F H4F 0.9500 .
C5F H5F 0.9500 .
N2F C6F 1.3900 .
N2F C10F 1.3900 .
N2F H2FN 0.8800 .
C6F C7F 1.3900 .
C6F H6F 0.9500 .
C7F C8F 1.3900 .
C7F H7F 0.9500 .
C8F C9F 1.3900 .
C8F C13F 1.5200 .
C9F C10F 1.3900 .
C9F H9F 0.9500 .
C10F H10F 0.9500 .
C11F C12F 1.5201(2) .
C11F H11F 0.9900 .
C11F H11S 0.9900 .
C12F C13F 1.5200(4) .
C12F H12F 0.9900 .
C12F H12S 0.9900 .
C13F H13F 0.9900 .
C13F H13S 0.9900 .
N1X C1X 1.3900 .
N1X C5X 1.3900 .
N1X H1XN 0.8800 .
C1X C2X 1.3900 .
C1X H1X 0.9500 .
C2X C3X 1.3900 .
C2X H2X 0.9500 .
C3X C4X 1.3900 .
C3X C11X 1.5200 .
C4X C5X 1.3900 .
C4X H4X 0.9500 .
C5X H5X 0.9500 .
N2X C6X 1.3900 .
N2X C10X 1.3900 .
N2X H2XN 0.8800 .
C6X C7X 1.3900 .
C6X H6X 0.9500 .
C7X C8X 1.3900 .
C7X H7X 0.9500 .
C8X C9X 1.3900 .
C8X C13X 1.5200 .
C9X C10X 1.3900 .
C9X H9X 0.9500 .
C10X H10X 0.9500 .
C11X C12X 1.5201(2) .
C11X H11X 0.9900 .
C11X H11T 0.9900 .
C12X C13X 1.5200(4) .
C12X H12X 0.9900 .
C12X H12T 0.9900 .
C13X H13X 0.9900 .
C13X H13T 0.9900 .
O1W H1W 0.820(3) .
O1W H2W 0.820(2) .
O2W H3W 0.820(3) .
O2W H4W 1.0(2) .
O3W H5W 0.9(2) .
O3W H6W 0.9(2) .

loop_
_geom_hbond_atom_site_label_D
_geom_hbond_atom_site_label_H
_geom_hbond_atom_site_label_A
_geom_hbond_distance_DH
_geom_hbond_distance_HA
_geom_hbond_distance_DA
_geom_hbond_angle_DHA
_geom_hbond_site_symmetry_A
O5 H5H O1 0.84 1.80 2.442(15) 132.0 .
O9 H9H O5 0.84 1.80 2.555(14) 148.9 .
O13 H13H O32A 0.84 1.88 2.63(8) 147.6 2_666
O13 H13H O32B 0.84 2.08 2.79(8) 141.9 2_666
O21 H21H O8 0.84 1.96 2.722(10) 150.9 1_545
O25 H25H O29 0.84 1.72 2.554(14) 170.5 2_756
O29 H29H O17 0.84 1.61 2.436(14) 169.1 .
N1A H1AN O2W 0.88 1.88 2.714(17) 158.7 .
N2A H2AN O1W 0.88 1.80 2.666(15) 166.6 2_567
N1B H1BN O1 0.88 1.83 2.684(13) 162.7 2_666
N2B H2BN O8W 0.88 1.88 2.748(14) 169.8 .
N1C H1CN O17 0.88 1.83 2.71(2) 171.4 2_766
N2C H2CN O9W 0.88 1.66 2.516(18) 164.8 .
N1Z H1ZN O9W 0.88 1.92 2.746(18) 156.6 .
N2Z H2ZN O17 0.88 1.88 2.67(2) 147.8 2_766
N1D H1DN O5W 0.88 1.67 2.53(2) 163.9 .
N2D H2DN O6W 0.88 1.85 2.723(18) 169.5 .
N1J H1JN O5W 0.88 1.80 2.674(19) 174.3 .
N2J H2JN O6W 0.88 1.96 2.733(19) 145.8 .
N2J H2JN O15 0.88 2.58 3.03(2) 112.6 2_676
N1G H1GN O3WB 0.88 1.70 2.58(5) 179.1 2_566
N2G H2GN O2WB 0.88 2.00 2.86(3) 162.3 2_675
N1F H1FN O8WA 0.88 2.13 2.97(4) 157.9 .
N2F H2FN O7WC 0.88 2.52 3.19(6) 133.6 2_566
N1X H1XN O8BW 0.88 2.01 2.73(10) 137.4 .
N2X H2XN O8BW 0.88 1.97 2.60(10) 127.2 2_566
N2X H2XN O1BW 0.88 2.37 3.18(7) 152.0 2_576
O1W H1W O15 0.820(3) 1.92(6) 2.721(13) 167(23) 2_676
O1W H2W O4 0.820(2) 1.94(13) 2.669(13) 148(23) 2_666
O2W H3W O24 0.820(3) 2.02(11) 2.769(16) 151(22) 1_455
O2W H4W O8W 1.0(2) 1.9(2) 2.839(19) 151(16) 2_657
O3W H5W O4 0.9(2) 1.9(2) 2.788(17) 173(22) 2_766
O3W H6W O12W 0.9(2) 1.9(2) 2.75(2) 158(22) .

loop_
_geom_torsion_atom_site_label_1
_geom_torsion_atom_site_label_2
_geom_torsion_atom_site_label_3
_geom_torsion_atom_site_label_4
_geom_torsion
_geom_torsion_site_symmetry_1
_geom_torsion_site_symmetry_4
C2 C3 C4 C5 -2(2) 2_675 .
C2 C3 C4 S1 179.0(12) 2_675 .
C3 C4 C5 C6 4(2) . .
S1 C4 C5 C6 -177.8(12) . .
C4 C5 C6 C1 -2(2) . .
C4 C5 C6 C7 174.1(13) . .
O1 C1 C6 C5 179.3(13) . .
C2 C1 C6 C5 0(2) 2_675 .
O1 C1 C6 C7 3(2) . .
C2 C1 C6 C7 -176.1(13) 2_675 .
C5 C6 C7 C9 100.3(14) . .
C1 C6 C7 C9 -83.3(17) . .
O5 C8 C9 C10 177.9(13) . .
C13 C8 C9 C10 -2(2) . .
O5 C8 C9 C7 -4(2) . .
C13 C8 C9 C7 176.0(14) . .
C6 C7 C9 C10 -97.8(15) . .
C6 C7 C9 C8 84.5(17) . .
C8 C9 C10 C11 2(2) . .
C7 C9 C10 C11 -175.5(13) . .
C9 C10 C11 C12 -1(2) . .
C9 C10 C11 S2 180.0(11) . .
C10 C11 C12 C13 -2(2) . .
S2 C11 C12 C13 177.6(11) . .
C11 C12 C13 C8 3(2) . .
C11 C12 C13 C14 -177.7(14) . .
O5 C8 C13 C12 179.7(13) . .
C9 C8 C13 C12 -1(2) . .
O5 C8 C13 C14 0(2) . .
C9 C8 C13 C14 179.6(14) . .
C12 C13 C14 C16 -89.4(17) . .
C8 C13 C14 C16 90.4(17) . .
O9 C15 C16 C17 -178.4(14) . .
C20 C15 C16 C17 3(2) . .
O9 C15 C16 C14 4(2) . .
C20 C15 C16 C14 -175.2(14) . .
C13 C14 C16 C15 -84.0(18) . .
C13 C14 C16 C17 98.0(17) . .
C15 C16 C17 C18 0(2) . .
C14 C16 C17 C18 178.1(14) . .
C16 C17 C18 C19 -2(2) . .
C16 C17 C18 S3 176.3(12) . .
C17 C18 C19 C20 1(2) . .
S3 C18 C19 C20 -177.2(12) . .
O9 C15 C20 C19 177.4(13) . .
C16 C15 C20 C19 -4(2) . .
O9 C15 C20 C21 0(2) . .
C16 C15 C20 C21 178.6(14) . .
C18 C19 C20 C15 2(2) . .
C18 C19 C20 C21 179.3(14) . .
C15 C20 C21 C23 -70.2(19) . .
C19 C20 C21 C23 112.2(17) . .
O13 C22 C23 C24 179.9(14) . .
C27 C22 C23 C24 2(2) . .
O13 C22 C23 C21 0(2) . .
C27 C22 C23 C21 -177.5(14) . .
C20 C21 C23 C22 162.2(14) . .
C20 C21 C23 C24 -18(2) . .
C22 C23 C24 C25 -1(2) . .
C21 C23 C24 C25 179.4(14) . .
C23 C24 C25 C26 -1(2) . .
C23 C24 C25 S4 -175.7(12) . .
C24 C25 C26 C27 1(2) . .
S4 C25 C26 C27 175.5(12) . .
C25 C26 C27 C22 1(2) . .
C25 C26 C27 C28 179.9(14) . .
O13 C22 C27 C26 179.7(14) . .
C23 C22 C27 C26 -3(2) . .
O13 C22 C27 C28 1(2) . .
C23 C22 C27 C28 178.4(14) . .
C3 C2 C28 C27 -90.6(18) 2_675 .
C1 C2 C28 C27 90.3(18) 2_675 .
C26 C27 C28 C2 -3(2) . .
C22 C27 C28 C2 176.0(14) . .
C3 C4 S1 O3 -123.9(14) . .
C5 C4 S1 O3 57.5(15) . .
C3 C4 S1 O4 -0.1(16) . .
C5 C4 S1 O4 -178.7(12) . .
C3 C4 S1 O2 116.1(15) . .
C5 C4 S1 O2 -62.5(15) . .
C12 C11 S2 O7 -106.8(13) . .
C10 C11 S2 O7 72.7(13) . .
C12 C11 S2 O6 133.1(13) . .
C10 C11 S2 O6 -47.4(14) . .
C12 C11 S2 O8 11.7(15) . .
C10 C11 S2 O8 -168.8(11) . .
C17 C18 S3 O12 140.0(14) . .
C19 C18 S3 O12 -41.6(16) . .
C17 C18 S3 O11 18.7(15) . .
C19 C18 S3 O11 -162.9(13) . .
C17 C18 S3 O10 -98.7(15) . .
C19 C18 S3 O10 79.7(15) . .
C24 C25 S4 O16 -163.8(12) . .
C26 C25 S4 O16 21.7(15) . .
C24 C25 S4 O15 -43.5(14) . .
C26 C25 S4 O15 141.9(13) . .
C24 C25 S4 O14 75.9(14) . .
C26 C25 S4 O14 -98.6(13) . .
O17 C29 C30 C31 -178.3(13) . .
C34 C29 C30 C31 3(2) . .
O17 C29 C30 C35 3(2) . .
C34 C29 C30 C35 -175.4(14) . .
C29 C30 C31 C32 -1(2) . .
C35 C30 C31 C32 178.1(14) . .
C30 C31 C32 C33 -2(2) . .
C30 C31 C32 S5 178.0(13) . .
O18 S5 C32 C33 -1.1(15) . .
O20 S5 C32 C33 121.4(13) . .
O19 S5 C32 C33 -121.6(13) . .
O18 S5 C32 C31 179.2(11) . .
O20 S5 C32 C31 -58.3(14) . .
O19 S5 C32 C31 58.7(14) . .
C31 C32 C33 C34 1(2) . .
S5 C32 C33 C34 -178.4(12) . .
C32 C33 C34 C29 1(2) . .
C32 C33 C34 C56 176.9(13) . .
O17 C29 C34 C33 178.0(13) . .
C30 C29 C34 C33 -4(2) . .
O17 C29 C34 C56 2(2) . .
C30 C29 C34 C56 -179.2(12) . .
C31 C30 C35 C41 101.1(16) . .
C29 C30 C35 C41 -80.2(18) . .
O21 C36 C37 C38 -177.8(14) . .
C41 C36 C37 C38 1(2) . .
O21 C36 C37 C42 2(2) . .
C41 C36 C37 C42 -179.3(13) . .
C36 C37 C38 C39 -1(2) . .
C42 C37 C38 C39 179.8(14) . .
C37 C38 C39 C40 0(2) . .
C37 C38 C39 S6 174.4(12) . .
C38 C39 C40 C41 1(3) . .
S6 C39 C40 C41 -174.3(13) . .
C39 C40 C41 C36 0(2) . .
C39 C40 C41 C35 179.9(15) . .
O21 C36 C41 C40 178.2(14) . .
C37 C36 C41 C40 -1(2) . .
O21 C36 C41 C35 -2(2) . .
C37 C36 C41 C35 179.3(14) . .
C30 C35 C41 C40 -2(2) . .
C30 C35 C41 C36 178.1(12) . .
C36 C37 C42 C48 -172.8(14) . .
C38 C37 C42 C48 7(2) . .
C43 C44 C45 C46 0(2) 2_756 .
C49 C44 C45 C46 177.8(13) . .
C44 C45 C46 C47 -1(2) . 2_756
C44 C45 C46 S7 -178.2(12) . .
O25 C43 C48 C47 -177.9(13) . .
C44 C43 C48 C47 0(2) 2_756 .
O25 C43 C48 C42 2(2) . .
C44 C43 C48 C42 -179.5(14) 2_756 .
C46 C47 C48 C43 1(2) 2_756 .
C46 C47 C48 C42 -179.7(14) 2_756 .
C37 C42 C48 C43 74.0(19) . .
C37 C42 C48 C47 -105.7(16) . .
C45 C44 C49 C55 94.8(17) . .
C43 C44 C49 C55 -87.5(17) 2_756 .
O29 C50 C51 C52 -178.0(12) . .
C55 C50 C51 C52 0(2) . .
O29 C50 C51 C56 -2(2) . .
C55 C50 C51 C56 176.1(13) . .
C50 C51 C52 C53 2(2) . .
C56 C51 C52 C53 -174.3(14) . .
C51 C52 C53 C54 -2(2) . .
C51 C52 C53 S8A 173.7(15) . .
C51 C52 C53 S8B -179.8(14) . .
C52 C53 C54 C55 1(2) . .
S8A C53 C54 C55 -175.1(14) . .
S8B C53 C54 C55 178.4(15) . .
C53 C54 C55 C50 1(2) . .
C53 C54 C55 C49 -178.5(14) . .
O29 C50 C55 C54 176.8(13) . .
C51 C50 C55 C54 -1(2) . .
O29 C50 C55 C49 -4(2) . .
C51 C50 C55 C49 177.8(13) . .
C44 C49 C55 C54 -91.2(17) . .
C44 C49 C55 C50 89.5(17) . .
C52 C51 C56 C34 -98.0(15) . .
C50 C51 C56 C34 86.3(16) . .
C33 C34 C56 C51 101.8(13) . .
C29 C34 C56 C51 -82.7(13) . .
C47 C46 S7 O27 -129.5(15) 2_756 .
C45 C46 S7 O27 48.0(16) . .
C47 C46 S7 O28 110.1(14) 2_756 .
C45 C46 S7 O28 -72.5(14) . .
C47 C46 S7 O26 -10.0(16) 2_756 .
C45 C46 S7 O26 167.5(13) . .
C38 C39 S6 O22 17.7(17) . .
C40 C39 S6 O22 -167.6(14) . .
C38 C39 S6 O23 138.9(14) . .
C40 C39 S6 O23 -46.4(16) . .
C38 C39 S6 O24 -103.8(15) . .
C40 C39 S6 O24 70.9(15) . .
C54 C53 S8A O32A -10(3) . .
C52 C53 S8A O32A 173(3) . .
S8B C53 S8A O32A 131(11) . .
C54 C53 S8A O31A 109(2) . .
C52 C53 S8A O31A -67(3) . .
S8B C53 S8A O31A -110(10) . .
C54 C53 S8A O30A -133(2) . .
C52 C53 S8A O30A 51(3) . .
S8B C53 S8A O30A 8(8) . .
C54 C53 S8B O30B -106(2) . .
C52 C53 S8B O30B 72(2) . .
S8A C53 S8B O30B -147(11) . .
C54 C53 S8B O32B 10(3) . .
C52 C53 S8B O32B -172(3) . .
S8A C53 S8B O32B -31(9) . .
C54 C53 S8B O31B 131(2) . .
C52 C53 S8B O31B -52(2) . .
S8A C53 S8B O31B 89(10) . .
C5A N1A C1A C2A 2(3) . .
N1A C1A C2A C3A 1(3) . .
C1A C2A C3A C4A -3(3) . .
C1A C2A C3A C11A 176.6(19) . .
C2A C3A C4A C5A 2(3) . .
C11A C3A C4A C5A -177.3(19) . .
C1A N1A C5A C4A -3(3) . .
C3A C4A C5A N1A 1(3) . .
C10A N2A C6A C7A -6(4) . .
N2A C6A C7A C8A -1(4) . .
C6A C7A C8A C9A 6(4) . .
C6A C7A C8A C13A -177(2) . .
C7A C8A C9A C10A -6(4) . .
C13A C8A C9A C10A 178(2) . .
C6A N2A C10A C9A 6(4) . .
C8A C9A C10A N2A 0(4) . .
C4A C3A C11A C12A -62(3) . .
C2A C3A C11A C12A 119(2) . .
C3A C11A C12A C13A -82(3) . .
C7A C8A C13A C12A -131(3) . .
C9A C8A C13A C12A 46(4) . .
C11A C12A C13A C8A -175(2) . .
C5B N1B C1B C2B 3(2) . .
N1B C1B C2B C3B 1(3) . .
C1B C2B C3B C4B -3(3) . .
C1B C2B C3B C11B 173.9(16) . .
C2B C3B C4B C5B 3(3) . .
C11B C3B C4B C5B -174.2(18) . .
C1B N1B C5B C4B -3(3) . .
C3B C4B C5B N1B 0(3) . .
C10B N2B C6B C7B -1(2) . .
N2B C6B C7B C8B 2(2) . .
C6B C7B C8B C9B -3(2) . .
C6B C7B C8B C13B 178.8(15) . .
C7B C8B C9B C10B 2(2) . .
C13B C8B C9B C10B -179.7(15) . .
C6B N2B C10B C9B 0(2) . .
C8B C9B C10B N2B -1(3) . .
C2B C3B C11B C12B 72(2) . .
C4B C3B C11B C12B -111(2) . .
C3B C11B C12B C13B 179.0(17) . .
C7B C8B C13B C12B 74(2) . .
C9B C8B C13B C12B -104.7(19) . .
C11B C12B C13B C8B 176.4(17) . .
C5C N1C C1C C2C 0.0 . .
N1C C1C C2C C3C 0.0 . .
C1C C2C C3C C4C 0.0 . .
C1C C2C C3C C11C -159(3) . .
C2C C3C C4C C5C 0.0 . .
C11C C3C C4C C5C 147(4) . .
C3C C4C C5C N1C 0.0 . .
C1C N1C C5C C4C 0.0 . .
C10C N2C C6C C7C 0.0 . .
N2C C6C C7C C8C 0.0 . .
C6C C7C C8C C9C 0.0 . .
C6C C7C C8C C13C 179(3) . .
C7C C8C C9C C10C 0.0 . .
C13C C8C C9C C10C -179(3) . .
C8C C9C C10C N2C 0.0 . .
C6C N2C C10C C9C 0.0 . .
C4C C3C C11C C12C 44(4) . .
C2C C3C C11C C12C -164(2) . .
C3C C11C C12C C13C 168(3) . .
C7C C8C C13C C12C -74(3) . .
C9C C8C C13C C12C 105(3) . .
C11C C12C C13C C8C -168(3) . .
C5Z N1Z C1Z C2Z 0.0 . .
N1Z C1Z C2Z C3Z 0.0 . .
C1Z C2Z C3Z C4Z 0.0 . .
C1Z C2Z C3Z C11Z 178(3) . .
C2Z C3Z C4Z C5Z 0.0 . .
C11Z C3Z C4Z C5Z -178(3) . .
C3Z C4Z C5Z N1Z 0.0 . .
C1Z N1Z C5Z C4Z 0.0 . .
C10Z N2Z C6Z C7Z 0.0 . .
N2Z C6Z C7Z C8Z 0.0 . .
C6Z C7Z C8Z C9Z 0.0 . .
C6Z C7Z C8Z C13Z -168(3) . .
C7Z C8Z C9Z C10Z 0.0 . .
C13Z C8Z C9Z C10Z 163(3) . .
C8Z C9Z C10Z N2Z 0.0 . .
C6Z N2Z C10Z C9Z 0.0 . .
C2Z C3Z C11Z C12Z 97(3) . .
C4Z C3Z C11Z C12Z -85(4) . .
C3Z C11Z C12Z C13Z -89(4) . .
C11Z C12Z C13Z C8Z -164(3) . .
C7Z C8Z C13Z C12Z -61(4) . .
C9Z C8Z C13Z C12Z 134(3) . .
C5D N1D C1D C2D 0.0 . .
N1D C1D C2D C3D 0.0 . .
C1D C2D C3D C4D 0.0 . .
C1D C2D C3D C11D 177(2) . .
C2D C3D C4D C5D 0.0 . .
C11D C3D C4D C5D -177(2) . .
C3D C4D C5D N1D 0.0 . .
C1D N1D C5D C4D 0.0 . .
C10D N2D C6D C7D 0.0 . .
N2D C6D C7D C8D 0.0 . .
C6D C7D C8D C9D 0.0 . .
C6D C7D C8D C13D 180(3) . .
C7D C8D C9D C10D 0.0 . .
C13D C8D C9D C10D -180(3) . .
C8D C9D C10D N2D 0.0 . .
C6D N2D C10D C9D 0.0 . .
C2D C3D C11D C12D -80(3) . .
C4D C3D C11D C12D 97(3) . .
C3D C11D C12D C13D -179(3) . .
C9D C8D C13D C12D 92(3) . .
C7D C8D C13D C12D -88(3) . .
C11D C12D C13D C8D -64(4) . .
C5J N1J C1J C2J 0.0 . .
N1J C1J C2J C3J 0.0 . .
C1J C2J C3J C4J 0.0 . .
C1J C2J C3J C11J 171(3) . .
C2J C3J C4J C5J 0.0 . .
C11J C3J C4J C5J -171(3) . .
C3J C4J C5J N1J 0.0 . .
C1J N1J C5J C4J 0.0 . .
C10J N2J C6J C7J 0.0 . .
N2J C6J C7J C8J 0.0 . .
C6J C7J C8J C9J 0.0 . .
C6J C7J C8J C13J -179(3) . .
C7J C8J C9J C10J 0.0 . .
C13J C8J C9J C10J 179(3) . .
C8J C9J C10J N2J 0.0 . .
C6J N2J C10J C9J 0.0 . .
C2J C3J C11J C12J 128(3) . .
C4J C3J C11J C12J -61(3) . .
C3J C11J C12J C13J 177(3) . .
C9J C8J C13J C12J 67(4) . .
C7J C8J C13J C12J -114(4) . .
C11J C12J C13J C8J 77(4) . .
C5G N1G C1G C2G -2(3) . .
N1G C1G C2G C3G -5(3) . .
C1G C2G C3G C4G 11(3) . .
C1G C2G C3G C11G 172(4) . .
C2G C3G C4G C5G -9(5) . .
C11G C3G C4G C5G -176(5) . .
C3G C4G C5G N1G 2(7) . .
C1G N1G C5G C4G 4(6) . .
C2G C3G C11G C12G 4(6) . .
C4G C3G C11G C12G 167(3) . .
C3G C11G C12G C13G 174(3) . .
C6G N2G C10G C9G 0.0 . .
N2G C10G C9G C8G 0.0 . .
C10G C9G C8G C7G 0.0 . .
C10G C9G C8G C13G 177(3) . .
C9G C8G C7G C6G 0.0 . .
C13G C8G C7G C6G -176(5) . .
C8G C7G C6G N2G 0.0 . .
C10G N2G C6G C7G 0.0 . .
C9G C8G C13G C12G -171(3) . .
C7G C8G C13G C12G 6(6) . .
C11G C12G C13G C8G -176(4) . .
C5F N1F C1F C2F 0.0 . .
N1F C1F C2F C3F 0.0 . .
C1F C2F C3F C4F 0.0 . .
C1F C2F C3F C11F -144(5) . .
C2F C3F C4F C5F 0.0 . .
C11F C3F C4F C5F 155(4) . .
C3F C4F C5F N1F 0.0 . .
C1F N1F C5F C4F 0.0 . .
C10F N2F C6F C7F 0.0 . .
N2F C6F C7F C8F 0.0 . .
C6F C7F C8F C9F 0.0 . .
C6F C7F C8F C13F -173(8) . .
C7F C8F C9F C10F 0.0 . .
C13F C8F C9F C10F 175(5) . .
C8F C9F C10F N2F 0.0 . .
C6F N2F C10F C9F 0.0 . .
C2F C3F C11F C12F -172(3) . .
C4F C3F C11F C12F 38(4) . .
C3F C11F C12F C13F 143(5) . .
C11F C12F C13F C8F 170(6) . .
C9F C8F C13F C12F 7(7) . .
C7F C8F C13F C12F -179(5) . .
C5X N1X C1X C2X 0.0 . .
N1X C1X C2X C3X 0.0 . .
C1X C2X C3X C4X 0.0 . .
C1X C2X C3X C11X 163(7) . .
C2X C3X C4X C5X 0.0 . .
C11X C3X C4X C5X -169(4) . .
C3X C4X C5X N1X 0.0 . .
C1X N1X C5X C4X 0.0 . .
C10X N2X C6X C7X 0.0 . .
N2X C6X C7X C8X 0.0 . .
C6X C7X C8X C9X 0.0 . .
C6X C7X C8X C13X 157(7) . .
C7X C8X C9X C10X 0.0 . .
C13X C8X C9X C10X -166(5) . .
C8X C9X C10X N2X 0.0 . .
C6X N2X C10X C9X 0.0 . .
C2X C3X C11X C12X 168(5) . .
C4X C3X C11X C12X -28(4) . .
C3X C11X C12X C13X -145(4) . .
C9X C8X C13X C12X -62(5) . .
C7X C8X C13X C12X 138(5) . .
C11X C12X C13X C8X -120(4) . .
